data_4130391
loop_
_publ_author_name
'Topi\'c, Filip'
'Rissanen, Kari'

_publ_section_title
;
 Systematic Construction of Ternary Cocrystals by Orthogonal and Robust
 Hydrogen and Halogen Bonds.
;
_journal_issue 20
_journal_name_full 'Journal of the American Chemical Society'
_journal_page_first 6610
_journal_page_last 6616
_journal_paper_doi 10.1021/jacs.6b02854
_journal_volume 138
_journal_year 2016
_chemical_formula_moiety 'C16 H24 O6, C4 F8 I2, C H4 N2 S'
_chemical_formula_sum 'C21 H28 F8 I2 N2 O6 S'
_chemical_formula_weight 842.31
_space_group_crystal_system orthorhombic
_space_group_IT_number 61
_space_group_name_Hall '-P 2ac 2ab'
_space_group_name_H-M_alt 'P b c a'
_atom_sites_solution_hydrogens geom
_atom_sites_solution_primary iterative
_atom_sites_solution_secondary difmap
_audit_creation_method SHELXL-2014/7
_cell_angle_alpha 90
_cell_angle_beta 90
_cell_angle_gamma 90
_cell_formula_units_Z 16
_cell_length_a 12.35280(10)
_cell_length_b 25.5555(2)
_cell_length_c 38.3682(3)
_cell_measurement_reflns_used 15979
_cell_measurement_temperature 123.0(1)
_cell_measurement_theta_max 28.283
_cell_measurement_theta_min 0.407
_cell_volume 12112.15(17)
_computing_cell_refinement 'HKL Scalepack (Otwinowski & Minor, 1997)'
_computing_data_collection 'Collect (Bruker AXS BV, 1997-2004)'
_computing_data_reduction 'HKL Denzo and Scalepack (Otwinowski & Minor, 1997)'
_computing_publication_material 'WinGX (Farrugia, 2012)'
_computing_structure_refinement 'SHELXL-2014/7 (Sheldrick, 2015)'
_computing_structure_solution 'Superflip (Palatinus & Chapuis, 2007)'
_diffrn_ambient_temperature 123.0(1)
_diffrn_detector_area_resol_mean 9
_diffrn_measured_fraction_theta_full 0.995
_diffrn_measured_fraction_theta_max 0.995
_diffrn_measurement_device '95mm CCD camera on \k-goniostat'
_diffrn_measurement_device_type 'Bruker-Nonius KappaCCD with APEXII detector'
_diffrn_measurement_method '\f scans + \w scans'
_diffrn_radiation_monochromator 'horizonally mounted graphite crystal'
_diffrn_radiation_source 'fine-focus sealed tube'
_diffrn_radiation_type MoK\a
_diffrn_radiation_wavelength 0.71073
_diffrn_reflns_av_R_equivalents 0.0725
_diffrn_reflns_av_unetI/netI 0.0406
_diffrn_reflns_Laue_measured_fraction_full 0.995
_diffrn_reflns_Laue_measured_fraction_max 0.995
_diffrn_reflns_limit_h_max 16
_diffrn_reflns_limit_h_min -13
_diffrn_reflns_limit_k_max 33
_diffrn_reflns_limit_k_min -33
_diffrn_reflns_limit_l_max 50
_diffrn_reflns_limit_l_min -48
_diffrn_reflns_number 132491
_diffrn_reflns_point_group_measured_fraction_full 0.995
_diffrn_reflns_point_group_measured_fraction_max 0.995
_diffrn_reflns_theta_full 25.250
_diffrn_reflns_theta_max 28.149
_diffrn_reflns_theta_min 1.961
_exptl_absorpt_coefficient_mu 2.232
_exptl_absorpt_correction_T_max 0.7457
_exptl_absorpt_correction_T_min 0.5789
_exptl_absorpt_correction_type multi-scan
_exptl_absorpt_process_details 'SADABS 2008 (Sheldrick, 1996)'
_exptl_crystal_colour colourless
_exptl_crystal_density_diffrn 1.848
_exptl_crystal_density_method 'not measured'
_exptl_crystal_description plate
_exptl_crystal_F_000 6560
_exptl_crystal_size_max 0.500
_exptl_crystal_size_mid 0.225
_exptl_crystal_size_min 0.150
_refine_diff_density_max 0.730
_refine_diff_density_min -0.919
_refine_diff_density_rms 0.095
_refine_ls_extinction_method none
_refine_ls_goodness_of_fit_ref 1.056
_refine_ls_hydrogen_treatment constr
_refine_ls_matrix_type full
_refine_ls_number_parameters 1349
_refine_ls_number_reflns 14773
_refine_ls_number_restraints 5720
_refine_ls_restrained_S_all 1.002
_refine_ls_R_factor_all 0.0505
_refine_ls_R_factor_gt 0.0393
_refine_ls_shift/su_max 0.002
_refine_ls_shift/su_mean 0.000
_refine_ls_structure_factor_coef Fsqd
_refine_ls_weighting_details 'w=1/[\s^2^(Fo^2^)+(0.0233P)^2^+27.1061P] where P=(Fo^2^+2Fc^2^)/3'
_refine_ls_weighting_scheme calc
_refine_ls_wR_factor_gt 0.0830
_refine_ls_wR_factor_ref 0.0876
_reflns_Friedel_coverage 0.000
_reflns_number_gt 12322
_reflns_number_total 14773
_reflns_threshold_expression 'I > 2\s(I)'
_cod_data_source_file ja6b02854_si_002.cif
_cod_data_source_block B_C_5_123K
_cod_database_code 4130391
_shelx_shelxl_version_number 2014/7
_shelx_space_group_comment
;
The symmetry employed for this shelxl refinement is uniquely defined
by the following loop, which should always be used as a source of
symmetry information in preference to the above space-group names.
They are only intended as comments.
;
_shelx_estimated_absorpt_t_min 0.402
_shelx_estimated_absorpt_t_max 0.731

loop_
_space_group_symop_operation_xyz
'x, y, z'
'-x+1/2, -y, z+1/2'
'x+1/2, -y+1/2, -z'
'-x, y+1/2, -z+1/2'
'-x, -y, -z'
'x-1/2, y, -z-1/2'
'-x-1/2, y-1/2, z'
'x, -y-1/2, z-1/2'

loop_
_atom_site_label
_atom_site_type_symbol
_atom_site_fract_x
_atom_site_fract_y
_atom_site_fract_z
_atom_site_U_iso_or_equiv
_atom_site_adp_type
_atom_site_occupancy
_atom_site_site_symmetry_order
_atom_site_calc_flag
_atom_site_refinement_flags_posn
_atom_site_refinement_flags_adp
_atom_site_refinement_flags_occupancy
_atom_site_disorder_assembly
_atom_site_disorder_group
C1A C 0.4056(3) 0.27747(13) 0.15553(9) 0.0359(8) Uani 1 1 d . . . . .
N1A N 0.3283(3) 0.30020(13) 0.13752(8) 0.0507(9) Uani 1 1 d . . . . .
H1A1 H 0.3322 0.3014 0.1146 0.061 Uiso 1 1 calc R U . . .
H1A2 H 0.2725 0.3142 0.1483 0.061 Uiso 1 1 calc R U . . .
N2A N 0.4889(3) 0.25657(13) 0.13929(8) 0.0465(8) Uani 1 1 d . . . . .
H2A1 H 0.4927 0.2578 0.1164 0.056 Uiso 1 1 calc R U . . .
H2A2 H 0.5407 0.2413 0.1513 0.056 Uiso 1 1 calc R U . . .
S1A S 0.39964(7) 0.27652(3) 0.20039(2) 0.03233(18) Uani 1 1 d . . . . .
C1B C 0.8906(3) 0.25773(13) 0.09474(9) 0.0323(7) Uani 1 1 d . . . . .
N1B N 0.8047(3) 0.27696(12) 0.11112(8) 0.0395(7) Uani 1 1 d . . . . .
H1B1 H 0.8058 0.2808 0.1339 0.047 Uiso 1 1 calc R U . . .
H1B2 H 0.7467 0.2858 0.0992 0.047 Uiso 1 1 calc R U . . .
N2B N 0.9774(3) 0.24448(13) 0.11292(8) 0.0464(8) Uani 1 1 d . . . . .
H2B1 H 0.9779 0.2484 0.1357 0.056 Uiso 1 1 calc R U . . .
H2B2 H 1.0346 0.2317 0.1022 0.056 Uiso 1 1 calc R U . . .
S1B S 0.89044(7) 0.25075(3) 0.05016(2) 0.03170(18) Uani 1 1 d . . . . .
C1C C 0.1881(8) 0.1427(3) 0.1257(2) 0.0335(10) Uani 0.624(3) 1 d D U P A 1
C2C C 0.1939(8) 0.0914(3) 0.1367(2) 0.0418(14) Uani 0.624(3) 1 d D U P A 1
H2C H 0.1735 0.0828 0.1599 0.050 Uiso 0.624(3) 1 calc R U P A 1
C3C C 0.2294(10) 0.0522(4) 0.1142(3) 0.0483(16) Uani 0.624(3) 1 d D U P A 1
H3C H 0.2321 0.0169 0.1219 0.058 Uiso 0.624(3) 1 calc R U P A 1
C4C C 0.2605(12) 0.0645(4) 0.0809(3) 0.0473(15) Uani 0.624(3) 1 d D U P A 1
H4C H 0.2863 0.0380 0.0656 0.057 Uiso 0.624(3) 1 calc R U P A 1
C5C C 0.2543(14) 0.1164(4) 0.0694(3) 0.0416(11) Uani 0.624(3) 1 d D U P A 1
H5C H 0.2751 0.1249 0.0462 0.050 Uiso 0.624(3) 1 calc R U P A 1
C6C C 0.2180(13) 0.1555(4) 0.0914(3) 0.0335(9) Uani 0.624(3) 1 d D U P A 1
C7C C 0.1155(10) 0.1714(3) 0.1801(3) 0.0301(17) Uani 0.624(3) 1 d D U P A 1
H7C1 H 0.1642 0.1465 0.1922 0.036 Uiso 0.624(3) 1 calc R U P A 1
H7C2 H 0.0435 0.1549 0.1777 0.036 Uiso 0.624(3) 1 calc R U P A 1
C8C C 0.1064(10) 0.2212(4) 0.2008(3) 0.0301(16) Uani 0.624(3) 1 d D U P A 1
H8C1 H 0.0884 0.2127 0.2253 0.036 Uiso 0.624(3) 1 calc R U P A 1
H8C2 H 0.1768 0.2397 0.2006 0.036 Uiso 0.624(3) 1 calc R U P A 1
C9C C 0.0093(8) 0.3015(3) 0.2061(3) 0.0310(15) Uani 0.624(3) 1 d D U P A 1
H9C1 H -0.0042 0.2926 0.2309 0.037 Uiso 0.624(3) 1 calc R U P A 1
H9C2 H -0.0556 0.3197 0.1971 0.037 Uiso 0.624(3) 1 calc R U P A 1
C10C C 0.1045(10) 0.3375(4) 0.2040(2) 0.0350(17) Uani 0.624(3) 1 d D U P A 1
H10A H 0.0876 0.3703 0.2166 0.042 Uiso 0.624(3) 1 calc R U P A 1
H10B H 0.1674 0.3210 0.2156 0.042 Uiso 0.624(3) 1 calc R U P A 1
C11C C 0.0908(7) 0.3978(3) 0.15618(18) 0.0447(18) Uani 0.624(3) 1 d D U P A 1
H11A H 0.1260 0.4274 0.1683 0.054 Uiso 0.624(3) 1 calc R U P A 1
H11B H 0.0118 0.3998 0.1603 0.054 Uiso 0.624(3) 1 calc R U P A 1
C12C C 0.1143(5) 0.4002(3) 0.11789(17) 0.0445(17) Uani 0.624(3) 1 d D U P A 1
H12A H 0.0817 0.3698 0.1059 0.053 Uiso 0.624(3) 1 calc R U P A 1
H12B H 0.0833 0.4326 0.1078 0.053 Uiso 0.624(3) 1 calc R U P A 1
C13C C 0.2666(6) 0.4064(3) 0.07896(17) 0.0364(14) Uani 0.624(3) 1 d D U P A 1
H13A H 0.3467 0.4055 0.0794 0.044 Uiso 0.624(3) 1 calc R U P A 1
H13B H 0.2445 0.4414 0.0706 0.044 Uiso 0.624(3) 1 calc R U P A 1
C14C C 0.2273(6) 0.3662(3) 0.05336(17) 0.0323(15) Uani 0.624(3) 1 d D U P A 1
H14A H 0.1473 0.3674 0.0521 0.039 Uiso 0.624(3) 1 calc R U P A 1
H14B H 0.2564 0.3743 0.0299 0.039 Uiso 0.624(3) 1 calc R U P A 1
C15C C 0.2146(13) 0.2775(3) 0.0404(4) 0.0335(17) Uani 0.624(3) 1 d D U P A 1
H15A H 0.2358 0.2862 0.0162 0.040 Uiso 0.624(3) 1 calc R U P A 1
H15B H 0.1347 0.2796 0.0420 0.040 Uiso 0.624(3) 1 calc R U P A 1
C16C C 0.2497(15) 0.2227(3) 0.0485(3) 0.0347(19) Uani 0.624(3) 1 d D U P A 1
H16A H 0.2228 0.1986 0.0303 0.042 Uiso 0.624(3) 1 calc R U P A 1
H16B H 0.3297 0.2207 0.0489 0.042 Uiso 0.624(3) 1 calc R U P A 1
O1C O 0.1585(11) 0.1843(3) 0.1463(3) 0.0310(12) Uani 0.624(3) 1 d D U P A 1
O2C O 0.0253(9) 0.2542(3) 0.1868(3) 0.0299(16) Uani 0.624(3) 1 d D U P A 1
O3C O 0.1321(10) 0.3496(4) 0.1688(3) 0.0390(15) Uani 0.624(3) 1 d D U P A 1
O4C O 0.2281(3) 0.39986(15) 0.11359(9) 0.0344(9) Uani 0.624(3) 1 d D U P A 1
O5C O 0.2611(10) 0.3149(3) 0.0636(3) 0.0302(16) Uani 0.624(3) 1 d D U P A 1
O6C O 0.2071(18) 0.2073(4) 0.0820(3) 0.0340(11) Uani 0.624(3) 1 d D U P A 1
C1E C 0.198(3) 0.1373(10) 0.1230(7) 0.0335(10) Uani 0.193(3) 1 d D U P B 2
C2E C 0.211(3) 0.0855(11) 0.1324(8) 0.0418(14) Uani 0.193(3) 1 d D U P B 2
H2E H 0.1971 0.0749 0.1557 0.050 Uiso 0.193(3) 1 calc R U P B 2
C3E C 0.244(3) 0.0486(11) 0.1078(9) 0.0483(16) Uani 0.193(3) 1 d D U P B 2
H3E H 0.2523 0.0130 0.1144 0.058 Uiso 0.193(3) 1 calc R U P B 2
C4E C 0.265(4) 0.0635(12) 0.0742(8) 0.0473(15) Uani 0.193(3) 1 d D U P B 2
H4E H 0.2876 0.0383 0.0576 0.057 Uiso 0.193(3) 1 calc R U P B 2
C5E C 0.252(5) 0.1156(13) 0.0644(8) 0.0416(11) Uani 0.193(3) 1 d D U P B 2
H5E H 0.2655 0.1260 0.0410 0.050 Uiso 0.193(3) 1 calc R U P B 2
C6E C 0.218(4) 0.1524(11) 0.0886(8) 0.0335(9) Uani 0.193(3) 1 d D U P B 2
C7E C 0.131(3) 0.1618(10) 0.1795(8) 0.028(3) Uani 0.193(3) 1 d D U P B 2
H7E1 H 0.1843 0.1383 0.1906 0.033 Uiso 0.193(3) 1 calc R U P B 2
H7E2 H 0.0609 0.1430 0.1778 0.033 Uiso 0.193(3) 1 calc R U P B 2
C8E C 0.117(3) 0.2106(12) 0.2008(8) 0.026(3) Uani 0.193(3) 1 d D U P B 2
H8E1 H 0.0920 0.2012 0.2245 0.032 Uiso 0.193(3) 1 calc R U P B 2
H8E2 H 0.1883 0.2284 0.2031 0.032 Uiso 0.193(3) 1 calc R U P B 2
C9E C 0.020(3) 0.2897(9) 0.2068(10) 0.031(3) Uani 0.193(3) 1 d D U P B 2
H9E1 H 0.0102 0.2781 0.2312 0.038 Uiso 0.193(3) 1 calc R U P B 2
H9E2 H -0.0475 0.3067 0.1990 0.038 Uiso 0.193(3) 1 calc R U P B 2
C10E C 0.111(3) 0.3283(12) 0.2051(8) 0.035(3) Uani 0.193(3) 1 d D U P B 2
H10C H 0.0912 0.3599 0.2186 0.042 Uiso 0.193(3) 1 calc R U P B 2
H10D H 0.1763 0.3128 0.2161 0.042 Uiso 0.193(3) 1 calc R U P B 2
C11E C 0.0685(19) 0.3819(10) 0.1558(5) 0.043(3) Uani 0.193(3) 1 d D U P B 2
H11C H 0.0389 0.4045 0.1745 0.052 Uiso 0.193(3) 1 calc R U P B 2
H11D H 0.0071 0.3653 0.1434 0.052 Uiso 0.193(3) 1 calc R U P B 2
C12E C 0.134(2) 0.4141(7) 0.1308(5) 0.047(3) Uani 0.193(3) 1 d D U P B 2
H12C H 0.0924 0.4452 0.1232 0.056 Uiso 0.193(3) 1 calc R U P B 2
H12D H 0.2017 0.4262 0.1421 0.056 Uiso 0.193(3) 1 calc R U P B 2
C13E C 0.245(2) 0.3985(10) 0.0803(6) 0.042(3) Uani 0.193(3) 1 d D U P B 2
H13C H 0.3133 0.3977 0.0937 0.051 Uiso 0.193(3) 1 calc R U P B 2
H13D H 0.2320 0.4350 0.0727 0.051 Uiso 0.193(3) 1 calc R U P B 2
C14E C 0.254(2) 0.3636(10) 0.0490(5) 0.034(3) Uani 0.193(3) 1 d D U P B 2
H14C H 0.1876 0.3657 0.0348 0.041 Uiso 0.193(3) 1 calc R U P B 2
H14D H 0.3160 0.3751 0.0343 0.041 Uiso 0.193(3) 1 calc R U P B 2
C15E C 0.205(4) 0.2761(10) 0.0408(12) 0.035(3) Uani 0.193(3) 1 d D U P B 2
H15C H 0.2109 0.2846 0.0157 0.042 Uiso 0.193(3) 1 calc R U P B 2
H15D H 0.1287 0.2804 0.0479 0.042 Uiso 0.193(3) 1 calc R U P B 2
C16E C 0.240(5) 0.2205(10) 0.0467(10) 0.035(3) Uani 0.193(3) 1 d D U P B 2
H16C H 0.2080 0.1976 0.0286 0.042 Uiso 0.193(3) 1 calc R U P B 2
H16D H 0.3196 0.2178 0.0453 0.042 Uiso 0.193(3) 1 calc R U P B 2
O1E O 0.167(4) 0.1767(10) 0.1453(8) 0.0310(12) Uani 0.193(3) 1 d D U P B 2
O2E O 0.042(3) 0.2454(11) 0.1852(9) 0.027(3) Uani 0.193(3) 1 d D U P B 2
O3E O 0.136(3) 0.3430(12) 0.1703(9) 0.039(3) Uani 0.193(3) 1 d D U P B 2
O4E O 0.1581(17) 0.3817(7) 0.1019(4) 0.046(3) Uani 0.193(3) 1 d D U P B 2
O5E O 0.271(4) 0.3110(10) 0.0603(10) 0.033(3) Uani 0.193(3) 1 d D U P B 2
O6E O 0.203(6) 0.2045(12) 0.0808(10) 0.0340(11) Uani 0.193(3) 1 d D U P B 2
C1F C 0.1919(15) 0.1351(6) 0.1246(4) 0.0335(10) Uani 0.184(2) 1 d D U P C 3
C2F C 0.222(2) 0.0858(7) 0.1350(6) 0.0418(14) Uani 0.184(2) 1 d D U P C 3
H2F H 0.2118 0.0753 0.1585 0.050 Uiso 0.184(2) 1 calc R U P C 3
C3F C 0.268(2) 0.0510(8) 0.1112(7) 0.0483(16) Uani 0.184(2) 1 d D U P C 3
H3F H 0.2886 0.0169 0.1185 0.058 Uiso 0.184(2) 1 calc R U P C 3
C4F C 0.284(2) 0.0660(9) 0.0773(7) 0.0473(15) Uani 0.184(2) 1 d D U P C 3
H4F H 0.3157 0.0423 0.0612 0.057 Uiso 0.184(2) 1 calc R U P C 3
C5F C 0.253(2) 0.1160(9) 0.0664(6) 0.0416(11) Uani 0.184(2) 1 d D U P C 3
H5F H 0.2635 0.1262 0.0429 0.050 Uiso 0.184(2) 1 calc R U P C 3
C6F C 0.2075(16) 0.1505(6) 0.0898(4) 0.0335(9) Uani 0.184(2) 1 d D U P C 3
C7F C 0.103(2) 0.1572(7) 0.1784(6) 0.030(3) Uani 0.184(2) 1 d D U P C 3
H7F1 H 0.1460 0.1280 0.1882 0.036 Uiso 0.184(2) 1 calc R U P C 3
H7F2 H 0.0274 0.1453 0.1755 0.036 Uiso 0.184(2) 1 calc R U P C 3
C8F C 0.107(2) 0.2037(7) 0.2023(6) 0.027(3) Uani 0.184(2) 1 d D U P C 3
H8F1 H 0.0845 0.1930 0.2260 0.033 Uiso 0.184(2) 1 calc R U P C 3
H8F2 H 0.1825 0.2168 0.2037 0.033 Uiso 0.184(2) 1 calc R U P C 3
C9F C 0.0540(17) 0.2911(6) 0.2099(4) 0.032(3) Uani 0.184(2) 1 d D U P C 3
H9F1 H 0.1320 0.2957 0.2150 0.038 Uiso 0.184(2) 1 calc R U P C 3
H9F2 H 0.0149 0.2883 0.2324 0.038 Uiso 0.184(2) 1 calc R U P C 3
C10F C 0.0129(13) 0.3374(6) 0.1899(4) 0.034(3) Uani 0.184(2) 1 d D U P C 3
H10E H -0.0561 0.3281 0.1783 0.041 Uiso 0.184(2) 1 calc R U P C 3
H10F H -0.0015 0.3666 0.2062 0.041 Uiso 0.184(2) 1 calc R U P C 3
C11F C 0.0584(16) 0.3969(7) 0.1438(5) 0.044(3) Uani 0.184(2) 1 d D U P C 3
H11E H 0.0425 0.4274 0.1588 0.053 Uiso 0.184(2) 1 calc R U P C 3
H11F H -0.0078 0.3883 0.1304 0.053 Uiso 0.184(2) 1 calc R U P C 3
C12F C 0.148(2) 0.4099(6) 0.1193(5) 0.045(3) Uani 0.184(2) 1 d D U P C 3
H12E H 0.1302 0.4420 0.1061 0.054 Uiso 0.184(2) 1 calc R U P C 3
H12F H 0.2156 0.4166 0.1327 0.054 Uiso 0.184(2) 1 calc R U P C 3
C13F C 0.2398(16) 0.3794(6) 0.0688(4) 0.040(3) Uani 0.184(2) 1 d D U P C 3
H13E H 0.3118 0.3865 0.0791 0.048 Uiso 0.184(2) 1 calc R U P C 3
H13F H 0.2158 0.4113 0.0564 0.048 Uiso 0.184(2) 1 calc R U P C 3
C14F C 0.2484(16) 0.3351(6) 0.0436(4) 0.041(3) Uani 0.184(2) 1 d D U P C 3
H14E H 0.1755 0.3257 0.0348 0.049 Uiso 0.184(2) 1 calc R U P C 3
H14F H 0.2934 0.3457 0.0234 0.049 Uiso 0.184(2) 1 calc R U P C 3
C15F C 0.2840(13) 0.2442(5) 0.0408(4) 0.038(3) Uani 0.184(2) 1 d D U P C 3
H15E H 0.3432 0.2198 0.0470 0.046 Uiso 0.184(2) 1 calc R U P C 3
H15F H 0.2908 0.2525 0.0157 0.046 Uiso 0.184(2) 1 calc R U P C 3
C16F C 0.1776(13) 0.2176(6) 0.0469(4) 0.038(3) Uani 0.184(2) 1 d D U P C 3
H16E H 0.1175 0.2423 0.0421 0.045 Uiso 0.184(2) 1 calc R U P C 3
H16F H 0.1701 0.1873 0.0311 0.045 Uiso 0.184(2) 1 calc R U P C 3
O1F O 0.147(2) 0.1731(7) 0.1455(5) 0.0310(12) Uani 0.184(2) 1 d D U P C 3
O2F O 0.038(3) 0.2442(7) 0.1901(8) 0.027(3) Uani 0.184(2) 1 d D U P C 3
O3F O 0.0890(12) 0.3538(7) 0.1644(4) 0.036(3) Uani 0.184(2) 1 d D U P C 3
O4F O 0.1648(16) 0.3676(6) 0.0960(4) 0.044(3) Uani 0.184(2) 1 d D U P C 3
O5F O 0.2962(12) 0.2909(5) 0.0603(4) 0.037(3) Uani 0.184(2) 1 d D U P C 3
O6F O 0.1729(14) 0.2005(6) 0.0825(4) 0.0340(11) Uani 0.184(2) 1 d D U P C 3
C1D C 0.7359(7) 0.1479(3) 0.1602(2) 0.0334(12) Uani 0.592(6) 1 d D U P D 1
C2D C 0.8190(7) 0.1183(3) 0.1738(2) 0.0423(15) Uani 0.592(6) 1 d D U P D 1
H2D H 0.8584 0.1304 0.1935 0.051 Uiso 0.592(6) 1 calc R U P D 1
C3D C 0.8453(7) 0.0704(3) 0.1583(2) 0.0523(18) Uani 0.592(6) 1 d D U P D 1
H3D H 0.9021 0.0498 0.1678 0.063 Uiso 0.592(6) 1 calc R U P D 1
C4D C 0.7901(8) 0.0528(4) 0.1298(3) 0.0519(17) Uani 0.592(6) 1 d D U P D 1
H4D H 0.8086 0.0201 0.1197 0.062 Uiso 0.592(6) 1 calc R U P D 1
C5D C 0.7062(8) 0.0828(4) 0.1156(3) 0.0454(17) Uani 0.592(6) 1 d D U P D 1
H5D H 0.6685 0.0710 0.0955 0.054 Uiso 0.592(6) 1 calc R U P D 1
C6D C 0.6790(8) 0.1298(3) 0.1310(3) 0.0378(14) Uani 0.592(6) 1 d D U P D 1
C7D C 0.7630(9) 0.2149(3) 0.2028(2) 0.0334(17) Uani 0.592(6) 1 d D U P D 1
H7D1 H 0.8412 0.2174 0.1974 0.040 Uiso 0.592(6) 1 calc R U P D 1
H7D2 H 0.7536 0.1906 0.2227 0.040 Uiso 0.592(6) 1 calc R U P D 1
C8D C 0.7191(9) 0.2679(3) 0.2119(2) 0.0348(17) Uani 0.592(6) 1 d D U P D 1
H8D1 H 0.6393 0.2659 0.2140 0.042 Uiso 0.592(6) 1 calc R U P D 1
H8D2 H 0.7485 0.2790 0.2347 0.042 Uiso 0.592(6) 1 calc R U P D 1
C9D C 0.6953(8) 0.3543(3) 0.1928(2) 0.0368(17) Uani 0.592(6) 1 d D U P D 1
H9D1 H 0.7091 0.3650 0.2172 0.044 Uiso 0.592(6) 1 calc R U P D 1
H9D2 H 0.6161 0.3505 0.1897 0.044 Uiso 0.592(6) 1 calc R U P D 1
C10D C 0.7370(7) 0.3954(3) 0.16859(16) 0.0430(18) Uani 0.592(6) 1 d D U P D 1
H10G H 0.7045 0.4295 0.1749 0.052 Uiso 0.592(6) 1 calc R U P D 1
H10H H 0.8164 0.3984 0.1715 0.052 Uiso 0.592(6) 1 calc R U P D 1
C11D C 0.6052(5) 0.3941(3) 0.12371(17) 0.0411(15) Uani 0.592(6) 1 d D U P D 1
H11G H 0.5850 0.4305 0.1298 0.049 Uiso 0.592(6) 1 calc R U P D 1
H11H H 0.5567 0.3700 0.1365 0.049 Uiso 0.592(6) 1 calc R U P D 1
C12D C 0.5934(13) 0.3858(4) 0.0856(3) 0.045(2) Uani 0.592(6) 1 d D U P D 1
H12G H 0.5216 0.3984 0.0778 0.053 Uiso 0.592(6) 1 calc R U P D 1
H12H H 0.6497 0.4058 0.0730 0.053 Uiso 0.592(6) 1 calc R U P D 1
C13D C 0.5531(12) 0.3185(4) 0.0459(3) 0.037(2) Uani 0.592(6) 1 d D U P D 1
H13G H 0.5813 0.3411 0.0270 0.044 Uiso 0.592(6) 1 calc R U P D 1
H13H H 0.4740 0.3242 0.0477 0.044 Uiso 0.592(6) 1 calc R U P D 1
C14D C 0.5756(11) 0.2626(3) 0.0376(3) 0.0340(18) Uani 0.592(6) 1 d D U P D 1
H14G H 0.5402 0.2529 0.0153 0.041 Uiso 0.592(6) 1 calc R U P D 1
H14H H 0.6545 0.2571 0.0350 0.041 Uiso 0.592(6) 1 calc R U P D 1
C15D C 0.5589(12) 0.1765(4) 0.0604(3) 0.042(2) Uani 0.592(6) 1 d D U P D 1
H15G H 0.6373 0.1718 0.0561 0.051 Uiso 0.592(6) 1 calc R U P D 1
H15H H 0.5188 0.1627 0.0400 0.051 Uiso 0.592(6) 1 calc R U P D 1
C16D C 0.5257(8) 0.1476(5) 0.0929(3) 0.040(2) Uani 0.592(6) 1 d D U P D 1
H16G H 0.4498 0.1562 0.0988 0.049 Uiso 0.592(6) 1 calc R U P D 1
H16H H 0.5304 0.1094 0.0888 0.049 Uiso 0.592(6) 1 calc R U P D 1
O1D O 0.7049(9) 0.1960(3) 0.1730(3) 0.0338(11) Uani 0.592(6) 1 d D U P D 1
O2D O 0.7473(8) 0.3053(2) 0.1861(2) 0.0317(15) Uani 0.592(6) 1 d D U P D 1
O3D O 0.7139(4) 0.38463(18) 0.13324(12) 0.0411(12) Uani 0.592(6) 1 d D U P D 1
O4D O 0.6040(14) 0.3317(5) 0.0781(3) 0.038(2) Uani 0.592(6) 1 d D U P D 1
O5D O 0.5349(13) 0.2306(4) 0.0651(4) 0.0344(18) Uani 0.592(6) 1 d D U P D 1
O6D O 0.5949(9) 0.1618(4) 0.1213(3) 0.0464(18) Uani 0.592(6) 1 d D U P D 1
C1G C 0.7353(10) 0.1352(4) 0.1577(3) 0.0334(12) Uani 0.408(6) 1 d D U P D 2
C2G C 0.8201(11) 0.1034(4) 0.1672(3) 0.0423(15) Uani 0.408(6) 1 d D U P D 2
H2G H 0.8674 0.1136 0.1855 0.051 Uiso 0.408(6) 1 calc R U P D 2
C3G C 0.8365(11) 0.0561(5) 0.1499(4) 0.0523(18) Uani 0.408(6) 1 d D U P D 2
H3G H 0.8947 0.0340 0.1565 0.063 Uiso 0.408(6) 1 calc R U P D 2
C4G C 0.7689(12) 0.0414(5) 0.1234(4) 0.0519(17) Uani 0.408(6) 1 d D U P D 2
H4G H 0.7803 0.0090 0.1118 0.062 Uiso 0.408(6) 1 calc R U P D 2
C5G C 0.6835(12) 0.0737(5) 0.1134(4) 0.0454(17) Uani 0.408(6) 1 d D U P D 2
H5G H 0.6374 0.0636 0.0947 0.054 Uiso 0.408(6) 1 calc R U P D 2
C6G C 0.6660(11) 0.1203(5) 0.1305(4) 0.0378(14) Uani 0.408(6) 1 d D U P D 2
C7G C 0.7719(14) 0.1981(4) 0.2023(4) 0.036(3) Uani 0.408(6) 1 d D U P D 2
H7G1 H 0.8495 0.2017 0.1963 0.043 Uiso 0.408(6) 1 calc R U P D 2
H7G2 H 0.7644 0.1715 0.2209 0.043 Uiso 0.408(6) 1 calc R U P D 2
C8G C 0.7267(12) 0.2497(4) 0.2141(3) 0.032(2) Uani 0.408(6) 1 d D U P D 2
H8G1 H 0.6479 0.2462 0.2181 0.038 Uiso 0.408(6) 1 calc R U P D 2
H8G2 H 0.7608 0.2598 0.2365 0.038 Uiso 0.408(6) 1 calc R U P D 2
C9G C 0.7024(12) 0.3382(4) 0.2002(3) 0.037(2) Uani 0.408(6) 1 d D U P D 2
H9G1 H 0.7402 0.3500 0.2216 0.044 Uiso 0.408(6) 1 calc R U P D 2
H9G2 H 0.6246 0.3340 0.2057 0.044 Uiso 0.408(6) 1 calc R U P D 2
C10G C 0.7163(9) 0.3781(4) 0.1718(2) 0.036(2) Uani 0.408(6) 1 d D U P D 2
H10I H 0.6937 0.4131 0.1803 0.044 Uiso 0.408(6) 1 calc R U P D 2
H10J H 0.7932 0.3801 0.1647 0.044 Uiso 0.408(6) 1 calc R U P D 2
C11G C 0.6613(10) 0.3950(4) 0.1132(2) 0.053(2) Uani 0.408(6) 1 d D U P D 2
H11I H 0.7371 0.3944 0.1048 0.064 Uiso 0.408(6) 1 calc R U P D 2
H11J H 0.6425 0.4316 0.1192 0.064 Uiso 0.408(6) 1 calc R U P D 2
C12G C 0.5873(19) 0.3755(6) 0.0853(4) 0.047(3) Uani 0.408(6) 1 d D U P D 2
H12I H 0.5117 0.3762 0.0938 0.057 Uiso 0.408(6) 1 calc R U P D 2
H12J H 0.5922 0.3988 0.0647 0.057 Uiso 0.408(6) 1 calc R U P D 2
C13G C 0.5631(19) 0.3055(5) 0.0446(4) 0.041(3) Uani 0.408(6) 1 d D U P D 2
H13I H 0.5921 0.3245 0.0242 0.049 Uiso 0.408(6) 1 calc R U P D 2
H13J H 0.4844 0.3127 0.0461 0.049 Uiso 0.408(6) 1 calc R U P D 2
C14G C 0.5812(19) 0.2480(5) 0.0401(4) 0.044(3) Uani 0.408(6) 1 d D U P D 2
H14I H 0.5530 0.2365 0.0172 0.053 Uiso 0.408(6) 1 calc R U P D 2
H14J H 0.6596 0.2401 0.0410 0.053 Uiso 0.408(6) 1 calc R U P D 2
C15G C 0.5398(16) 0.1659(6) 0.0647(4) 0.037(3) Uani 0.408(6) 1 d D U P D 2
H15I H 0.6166 0.1573 0.0601 0.045 Uiso 0.408(6) 1 calc R U P D 2
H15J H 0.4956 0.1520 0.0453 0.045 Uiso 0.408(6) 1 calc R U P D 2
C16G C 0.5042(12) 0.1419(8) 0.0986(4) 0.042(3) Uani 0.408(6) 1 d D U P D 2
H16I H 0.4322 0.1557 0.1053 0.051 Uiso 0.408(6) 1 calc R U P D 2
H16J H 0.4985 0.1034 0.0962 0.051 Uiso 0.408(6) 1 calc R U P D 2
O1G O 0.7110(13) 0.1830(5) 0.1722(4) 0.0338(11) Uani 0.408(6) 1 d D U P D 2
O2G O 0.7461(12) 0.2894(3) 0.1889(3) 0.031(2) Uani 0.408(6) 1 d D U P D 2
O3G O 0.6512(5) 0.3630(2) 0.14292(15) 0.0394(17) Uani 0.408(6) 1 d D U P D 2
O4G O 0.615(2) 0.3239(7) 0.0755(5) 0.041(3) Uani 0.408(6) 1 d D U P D 2
O5G O 0.526(2) 0.2210(6) 0.0673(6) 0.039(3) Uani 0.408(6) 1 d D U P D 2
O6G O 0.5823(13) 0.1547(6) 0.1248(5) 0.0464(18) Uani 0.408(6) 1 d D U P D 2
C1S C 0.3703(3) 0.47672(15) 0.23225(11) 0.0402(10) Uani 0.836(4) 1 d D U P E 1
C2S C 0.4649(3) 0.49592(15) 0.25404(10) 0.0368(10) Uani 0.836(4) 1 d D U P E 1
C3S C 0.4686(3) 0.55507(15) 0.26185(10) 0.0328(9) Uani 0.836(4) 1 d D U P E 1
C4S C 0.5398(4) 0.57239(16) 0.29228(11) 0.0448(11) Uani 0.836(4) 1 d D U P E 1
F1S F 0.3604(3) 0.50717(11) 0.20374(8) 0.0578(10) Uani 0.836(4) 1 d D U P E 1
F2S F 0.2785(2) 0.48258(11) 0.25102(10) 0.0610(10) Uani 0.836(4) 1 d D U P E 1
F3S F 0.5574(2) 0.48338(15) 0.23762(12) 0.0652(12) Uani 0.836(4) 1 d D U P E 1
F4S F 0.4622(4) 0.46971(11) 0.28441(8) 0.0619(10) Uani 0.836(4) 1 d D U P E 1
F5S F 0.4978(4) 0.57988(13) 0.23265(8) 0.0621(11) Uani 0.836(4) 1 d D U P E 1
F6S F 0.3689(2) 0.57204(13) 0.27011(11) 0.0533(9) Uani 0.836(4) 1 d D U P E 1
F7S F 0.6336(3) 0.54642(14) 0.29116(13) 0.0740(13) Uani 0.836(4) 1 d D U P E 1
F8S F 0.4916(4) 0.55677(12) 0.32193(8) 0.0729(12) Uani 0.836(4) 1 d D U P E 1
I1S I 0.38448(18) 0.39559(7) 0.21706(5) 0.0359(2) Uani 0.836(4) 1 d D U P E 1
I2S I 0.56546(2) 0.65605(2) 0.29298(2) 0.03927(7) Uani 1 1 d D U . . .
C1S' C 0.4013(10) 0.4767(4) 0.2194(3) 0.057(3) Uani 0.164(4) 1 d D U P E 2
C2S' C 0.4585(10) 0.4936(4) 0.2530(3) 0.046(3) Uani 0.164(4) 1 d D U P E 2
C3S' C 0.4825(10) 0.5524(4) 0.2569(3) 0.044(3) Uani 0.164(4) 1 d D U P E 2
C4S' C 0.5606(11) 0.5726(3) 0.2844(3) 0.053(3) Uani 0.164(4) 1 d D U P E 2
F1S' F 0.4503(16) 0.4996(5) 0.1921(3) 0.073(4) Uani 0.164(4) 1 d D U P E 2
F2S' F 0.2998(11) 0.4957(6) 0.2202(5) 0.075(4) Uani 0.164(4) 1 d D U P E 2
F3S' F 0.5528(10) 0.4676(5) 0.2543(4) 0.046(3) Uani 0.164(4) 1 d D U P E 2
F4S' F 0.3974(13) 0.4762(6) 0.2795(4) 0.056(3) Uani 0.164(4) 1 d D U P E 2
F5S' F 0.5413(14) 0.5657(6) 0.2282(4) 0.055(4) Uani 0.164(4) 1 d D U P E 2
F6S' F 0.3906(11) 0.5792(6) 0.2543(5) 0.051(3) Uani 0.164(4) 1 d D U P E 2
F7S' F 0.6584(11) 0.5589(6) 0.2710(5) 0.061(4) Uani 0.164(4) 1 d D U P E 2
F8S' F 0.5523(17) 0.5479(5) 0.3147(4) 0.065(4) Uani 0.164(4) 1 d D U P E 2
I1S' I 0.4001(8) 0.3931(3) 0.2110(3) 0.0307(10) Uani 0.164(4) 1 d D U P E 2
C1T C 0.9465(3) 0.04434(13) 0.03972(9) 0.0377(8) Uani 1 1 d D U . . .
C2T C 0.9901(2) 0.02955(12) 0.00360(8) 0.0321(7) Uani 1 1 d D U . . .
F1T F 1.0136(2) 0.02581(9) 0.06438(6) 0.0566(7) Uani 1 1 d D U . . .
F2T F 0.8506(2) 0.02042(10) 0.04447(8) 0.0671(8) Uani 1 1 d D U . . .
F3T F 1.08442(17) 0.05497(8) -0.00112(6) 0.0427(5) Uani 1 1 d D U . . .
F4T F 0.91942(19) 0.04721(9) -0.02030(6) 0.0485(6) Uani 1 1 d D U . . .
I1T I 0.92678(2) 0.12804(2) 0.04562(2) 0.03494(6) Uani 1 1 d D U . . .
C1U C 0.8936(4) 0.45258(15) 0.02431(12) 0.0391(10) Uani 0.839(11) 1 d D U P F 1
C2U C 0.9959(3) 0.47053(17) 0.00488(12) 0.0333(10) Uani 0.839(11) 1 d D U P F 1
F1U F 0.8062(2) 0.46546(14) 0.00506(14) 0.0520(11) Uani 0.839(11) 1 d D U P F 1
F2U F 0.8857(5) 0.47981(12) 0.05429(10) 0.0562(13) Uani 0.839(11) 1 d D U P F 1
F3U F 1.0028(4) 0.4427(2) -0.02499(10) 0.0431(10) Uani 0.839(11) 1 d D U P F 1
F4U F 1.0829(3) 0.45876(17) 0.02447(14) 0.0468(11) Uani 0.839(11) 1 d D U P F 1
I1U I 0.89365(2) 0.36910(2) 0.03503(2) 0.03503(6) Uani 1 1 d D U . . .
C1U' C 0.9152(12) 0.4529(3) 0.0309(4) 0.046(3) Uani 0.161(11) 1 d D U P F 2
C2U' C 0.9974(13) 0.4693(6) 0.0032(4) 0.040(3) Uani 0.161(11) 1 d D U P F 2
F1U' F 0.8194(13) 0.4750(5) 0.0231(6) 0.054(4) Uani 0.161(11) 1 d D U P F 2
F2U' F 0.946(2) 0.4722(6) 0.0619(4) 0.052(4) Uani 0.161(11) 1 d D U P F 2
F3U' F 0.9677(19) 0.4464(13) -0.0270(4) 0.044(4) Uani 0.161(11) 1 d D U P F 2
F4U' F 1.0943(12) 0.4497(10) 0.0121(6) 0.045(4) Uani 0.161(11) 1 d D U P F 2

loop_
_atom_site_aniso_label
_atom_site_aniso_U_11
_atom_site_aniso_U_22
_atom_site_aniso_U_33
_atom_site_aniso_U_23
_atom_site_aniso_U_13
_atom_site_aniso_U_12
C1A 0.054(2) 0.0255(16) 0.0283(18) 0.0005(13) 0.0026(15) 0.0029(15)
N1A 0.078(3) 0.050(2) 0.0247(16) 0.0012(14) -0.0042(16) 0.0212(18)
N2A 0.066(2) 0.0439(18) 0.0294(17) 0.0030(14) 0.0123(15) 0.0072(17)
S1A 0.0394(5) 0.0331(4) 0.0245(4) 0.0007(3) 0.0009(3) 0.0038(4)
C1B 0.0388(19) 0.0269(16) 0.0310(17) -0.0025(13) -0.0022(14) 0.0061(14)
N1B 0.0409(18) 0.0511(19) 0.0265(15) 0.0004(13) -0.0011(13) 0.0140(14)
N2B 0.046(2) 0.059(2) 0.0339(17) -0.0102(15) -0.0099(14) 0.0203(16)
S1B 0.0370(5) 0.0317(4) 0.0264(4) -0.0025(3) -0.0020(3) 0.0051(3)
C1C 0.031(2) 0.033(2) 0.0359(18) -0.0014(15) 0.0002(14) 0.0017(16)
C2C 0.048(4) 0.034(2) 0.043(3) 0.0027(18) 0.007(2) 0.005(2)
C3C 0.056(4) 0.037(2) 0.052(3) -0.003(2) 0.012(3) 0.004(2)
C4C 0.055(3) 0.0370(18) 0.050(3) -0.007(2) 0.010(3) 0.0004(19)
C5C 0.044(2) 0.0392(16) 0.041(3) -0.0040(18) 0.005(2) -0.0017(15)
C6C 0.0315(18) 0.0346(17) 0.0344(19) -0.0007(15) -0.0002(16) -0.0013(15)
C7C 0.027(4) 0.030(4) 0.033(3) 0.004(3) 0.001(2) 0.000(3)
C8C 0.029(3) 0.032(4) 0.030(3) 0.003(3) 0.000(2) 0.002(3)
C9C 0.030(3) 0.031(3) 0.032(3) -0.003(3) 0.001(2) 0.007(3)
C10C 0.037(3) 0.035(4) 0.033(3) -0.001(3) 0.002(2) 0.006(3)
C11C 0.045(4) 0.046(4) 0.044(3) 0.007(3) 0.009(3) 0.011(3)
C12C 0.037(3) 0.055(4) 0.041(3) 0.009(3) 0.001(3) 0.008(3)
C13C 0.032(4) 0.042(3) 0.035(3) 0.001(2) 0.003(2) 0.003(2)
C14C 0.035(4) 0.035(3) 0.027(3) 0.007(2) 0.006(2) -0.001(2)
C15C 0.034(4) 0.039(3) 0.027(3) 0.001(2) -0.004(3) -0.004(2)
C16C 0.038(5) 0.042(3) 0.025(3) -0.001(2) -0.004(3) -0.002(3)
O1C 0.035(3) 0.029(3) 0.0292(13) -0.0001(17) 0.0035(13) -0.001(2)
O2C 0.031(3) 0.033(3) 0.026(3) -0.002(3) -0.003(2) 0.006(2)
O3C 0.045(3) 0.035(3) 0.037(3) 0.002(2) 0.008(3) 0.005(3)
O4C 0.035(2) 0.038(2) 0.0296(19) 0.0044(16) -0.0002(15) 0.0033(17)
O5C 0.031(3) 0.034(2) 0.025(3) 0.0017(19) 0.000(2) -0.0006(19)
O6C 0.036(3) 0.0353(16) 0.0308(15) 0.0039(13) 0.0026(17) 0.0012(18)
C1E 0.031(2) 0.033(2) 0.0359(18) -0.0014(15) 0.0002(14) 0.0017(16)
C2E 0.048(4) 0.034(2) 0.043(3) 0.0027(18) 0.007(2) 0.005(2)
C3E 0.056(4) 0.037(2) 0.052(3) -0.003(2) 0.012(3) 0.004(2)
C4E 0.055(3) 0.0370(18) 0.050(3) -0.007(2) 0.010(3) 0.0004(19)
C5E 0.044(2) 0.0392(16) 0.041(3) -0.0040(18) 0.005(2) -0.0017(15)
C6E 0.0315(18) 0.0346(17) 0.0344(19) -0.0007(15) -0.0002(16) -0.0013(15)
C7E 0.029(7) 0.021(6) 0.033(5) 0.000(4) 0.005(5) 0.002(5)
C8E 0.025(6) 0.025(6) 0.030(5) 0.003(5) -0.003(5) 0.006(5)
C9E 0.033(6) 0.031(6) 0.030(6) -0.003(5) -0.002(5) 0.009(5)
C10E 0.039(6) 0.033(6) 0.033(5) -0.005(5) 0.001(5) 0.006(5)
C11E 0.044(6) 0.046(6) 0.039(5) 0.004(5) 0.003(5) 0.011(5)
C12E 0.047(6) 0.051(6) 0.042(6) 0.005(5) 0.003(5) 0.012(5)
C13E 0.041(6) 0.046(6) 0.039(6) -0.001(5) -0.003(5) 0.006(5)
C14E 0.033(7) 0.037(5) 0.032(6) 0.006(4) 0.001(5) -0.003(5)
C15E 0.035(6) 0.040(5) 0.029(6) 0.002(4) -0.001(5) -0.003(4)
C16E 0.035(7) 0.041(5) 0.029(5) 0.001(4) -0.001(5) -0.002(5)
O1E 0.035(3) 0.029(3) 0.0292(13) -0.0001(17) 0.0035(13) -0.001(2)
O2E 0.031(6) 0.025(5) 0.025(6) -0.001(5) -0.001(5) 0.010(5)
O3E 0.040(6) 0.038(6) 0.038(5) 0.002(5) 0.003(5) 0.008(5)
O4E 0.042(5) 0.052(6) 0.043(5) 0.002(5) 0.002(4) 0.007(5)
O5E 0.035(6) 0.037(5) 0.025(6) 0.006(4) -0.001(5) -0.003(4)
O6E 0.036(3) 0.0353(16) 0.0308(15) 0.0039(13) 0.0026(17) 0.0012(18)
C1F 0.031(2) 0.033(2) 0.0359(18) -0.0014(15) 0.0002(14) 0.0017(16)
C2F 0.048(4) 0.034(2) 0.043(3) 0.0027(18) 0.007(2) 0.005(2)
C3F 0.056(4) 0.037(2) 0.052(3) -0.003(2) 0.012(3) 0.004(2)
C4F 0.055(3) 0.0370(18) 0.050(3) -0.007(2) 0.010(3) 0.0004(19)
C5F 0.044(2) 0.0392(16) 0.041(3) -0.0040(18) 0.005(2) -0.0017(15)
C6F 0.0315(18) 0.0346(17) 0.0344(19) -0.0007(15) -0.0002(16) -0.0013(15)
C7F 0.032(7) 0.025(6) 0.033(5) 0.000(4) 0.004(5) 0.005(5)
C8F 0.027(6) 0.025(6) 0.031(5) 0.004(5) 0.001(5) 0.006(5)
C9F 0.036(6) 0.029(5) 0.030(5) -0.005(4) 0.002(5) 0.006(4)
C10F 0.037(5) 0.031(5) 0.034(5) -0.003(4) 0.006(5) 0.009(4)
C11F 0.045(6) 0.045(6) 0.042(6) 0.008(5) -0.001(5) 0.006(5)
C12F 0.045(6) 0.051(6) 0.038(5) 0.009(5) 0.001(5) 0.003(5)
C13F 0.042(6) 0.044(5) 0.035(5) 0.003(4) -0.007(5) 0.004(5)
C14F 0.041(6) 0.046(5) 0.034(5) 0.006(5) -0.002(5) 0.003(5)
C15F 0.041(6) 0.046(5) 0.028(6) 0.004(5) 0.001(5) -0.003(5)
C16F 0.037(6) 0.045(5) 0.031(5) 0.006(4) -0.002(4) 0.001(5)
O1F 0.035(3) 0.029(3) 0.0292(13) -0.0001(17) 0.0035(13) -0.001(2)
O2F 0.033(6) 0.025(5) 0.022(6) -0.001(4) -0.002(5) 0.010(4)
O3F 0.037(6) 0.038(5) 0.034(5) 0.004(4) 0.000(5) 0.004(5)
O4F 0.037(5) 0.055(6) 0.040(5) 0.006(4) -0.006(4) 0.007(5)
O5F 0.037(5) 0.044(5) 0.029(5) 0.006(4) -0.005(4) 0.001(4)
O6F 0.036(3) 0.0353(16) 0.0308(15) 0.0039(13) 0.0026(17) 0.0012(18)
C1D 0.0281(17) 0.035(3) 0.037(2) 0.001(2) 0.0050(14) -0.004(2)
C2D 0.035(2) 0.047(4) 0.045(4) -0.010(3) -0.003(2) 0.007(3)
C3D 0.050(3) 0.052(4) 0.055(4) -0.015(3) -0.011(3) 0.015(3)
C4D 0.053(4) 0.047(4) 0.055(4) -0.015(3) -0.009(3) 0.011(3)
C5D 0.044(4) 0.044(3) 0.049(3) -0.006(2) -0.004(3) -0.002(3)
C6D 0.037(3) 0.035(3) 0.0408(19) 0.002(2) -0.0016(17) -0.001(2)
C7D 0.031(3) 0.039(4) 0.030(3) 0.005(3) -0.003(2) -0.005(3)
C8D 0.035(3) 0.037(4) 0.033(3) 0.000(3) -0.001(3) -0.003(3)
C9D 0.041(3) 0.037(4) 0.033(4) -0.008(3) 0.003(3) 0.003(3)
C10D 0.042(4) 0.039(4) 0.049(3) -0.003(3) -0.001(3) -0.008(3)
C11D 0.035(3) 0.040(3) 0.049(3) -0.001(3) 0.000(3) 0.011(3)
C12D 0.048(4) 0.035(4) 0.051(4) 0.004(3) -0.005(3) 0.010(3)
C13D 0.037(4) 0.044(4) 0.030(3) 0.006(3) 0.002(3) 0.008(4)
C14D 0.033(4) 0.048(4) 0.021(3) 0.006(3) -0.002(2) 0.004(4)
C15D 0.050(5) 0.043(5) 0.035(4) -0.010(3) -0.007(3) -0.001(4)
C16D 0.039(4) 0.039(4) 0.044(4) -0.007(3) -0.009(4) -0.003(3)
O1D 0.0325(17) 0.034(4) 0.0346(14) -0.001(2) -0.0054(12) 0.001(2)
O2D 0.031(3) 0.032(3) 0.032(3) -0.002(3) 0.004(2) -0.002(3)
O3D 0.036(3) 0.040(2) 0.047(3) 0.002(2) 0.0026(19) 0.0026(19)
O4D 0.040(5) 0.039(4) 0.034(3) 0.002(3) -0.007(3) 0.010(3)
O5D 0.037(4) 0.037(3) 0.029(3) -0.003(3) 0.001(3) 0.000(3)
O6D 0.052(3) 0.043(3) 0.044(3) -0.007(2) -0.017(2) 0.007(2)
C1G 0.0281(17) 0.035(3) 0.037(2) 0.001(2) 0.0050(14) -0.004(2)
C2G 0.035(2) 0.047(4) 0.045(4) -0.010(3) -0.003(2) 0.007(3)
C3G 0.050(3) 0.052(4) 0.055(4) -0.015(3) -0.011(3) 0.015(3)
C4G 0.053(4) 0.047(4) 0.055(4) -0.015(3) -0.009(3) 0.011(3)
C5G 0.044(4) 0.044(3) 0.049(3) -0.006(2) -0.004(3) -0.002(3)
C6G 0.037(3) 0.035(3) 0.0408(19) 0.002(2) -0.0016(17) -0.001(2)
C7G 0.035(5) 0.039(5) 0.035(4) 0.000(4) -0.004(3) -0.003(5)
C8G 0.031(5) 0.036(5) 0.027(4) 0.003(4) -0.003(3) -0.007(4)
C9G 0.038(5) 0.036(5) 0.035(4) -0.004(3) 0.001(4) -0.009(4)
C10G 0.034(5) 0.029(5) 0.047(4) -0.002(3) 0.005(3) -0.003(4)
C11G 0.061(6) 0.046(5) 0.052(4) 0.005(4) 0.004(4) 0.006(4)
C12G 0.051(6) 0.042(6) 0.049(5) 0.012(4) -0.002(4) 0.013(5)
C13G 0.041(6) 0.054(6) 0.028(4) 0.012(4) -0.002(4) 0.014(5)
C14G 0.044(5) 0.056(6) 0.033(5) 0.004(4) 0.000(4) 0.010(5)
C15G 0.037(6) 0.039(6) 0.036(5) -0.013(4) -0.003(4) 0.001(4)
C16G 0.043(6) 0.048(6) 0.036(5) -0.004(4) -0.006(4) -0.004(4)
O1G 0.0325(17) 0.034(4) 0.0346(14) -0.001(2) -0.0054(12) 0.001(2)
O2G 0.035(4) 0.030(4) 0.029(4) 0.001(3) -0.001(3) -0.007(4)
O3G 0.038(4) 0.038(3) 0.042(3) -0.003(2) 0.001(3) 0.001(3)
O4G 0.038(5) 0.045(5) 0.040(5) 0.003(4) -0.004(4) 0.016(4)
O5G 0.041(6) 0.046(6) 0.030(5) -0.003(4) 0.001(4) 0.004(5)
O6G 0.052(3) 0.043(3) 0.044(3) -0.007(2) -0.017(2) 0.007(2)
C1S 0.036(2) 0.034(2) 0.050(2) 0.0011(18) -0.0050(18) 0.0054(17)
C2S 0.034(2) 0.0318(19) 0.044(2) -0.0018(17) -0.0016(17) 0.0105(16)
C3S 0.030(2) 0.0306(19) 0.038(2) 0.0015(15) 0.0057(16) 0.0038(15)
C4S 0.055(3) 0.031(2) 0.048(2) -0.0079(18) -0.004(2) 0.0146(19)
F1S 0.085(3) 0.0338(14) 0.0544(19) 0.0109(13) -0.0274(17) -0.0005(16)
F2S 0.0365(16) 0.0458(16) 0.101(3) -0.0156(17) 0.0114(15) 0.0014(13)
F3S 0.0314(15) 0.059(2) 0.105(3) -0.040(2) 0.0058(17) 0.0045(14)
F4S 0.101(3) 0.0333(15) 0.0513(17) 0.0063(12) -0.0284(18) 0.0028(17)
F5S 0.106(3) 0.0428(19) 0.0376(16) -0.0047(14) 0.0176(17) -0.0213(19)
F6S 0.0353(16) 0.0394(16) 0.085(3) -0.0114(17) 0.0096(15) 0.0054(12)
F7S 0.057(2) 0.053(2) 0.113(3) -0.036(2) -0.038(2) 0.0238(17)
F8S 0.136(4) 0.0374(16) 0.0457(18) -0.0002(13) 0.012(2) 0.004(2)
I1S 0.0386(6) 0.0333(3) 0.0358(6) -0.0011(3) -0.0010(3) -0.0001(3)
I2S 0.03633(13) 0.03710(12) 0.04437(14) -0.00975(10) 0.00060(10) 0.00355(10)
C1S' 0.066(6) 0.036(5) 0.067(5) -0.002(4) -0.014(5) 0.001(5)
C2S' 0.047(5) 0.034(5) 0.057(5) -0.003(4) -0.001(4) 0.002(4)
C3S' 0.047(5) 0.036(5) 0.049(5) -0.003(4) 0.000(4) 0.001(4)
C4S' 0.059(6) 0.034(5) 0.066(6) -0.012(4) -0.014(5) 0.013(4)
F1S' 0.103(8) 0.049(7) 0.068(6) 0.003(5) -0.010(6) -0.020(6)
F2S' 0.074(6) 0.052(7) 0.099(8) -0.007(7) -0.024(6) 0.007(5)
F3S' 0.044(5) 0.035(6) 0.060(7) -0.011(5) -0.011(5) 0.001(4)
F4S' 0.062(6) 0.040(6) 0.066(6) -0.002(5) 0.012(5) -0.005(5)
F5S' 0.078(8) 0.028(6) 0.058(6) -0.018(5) 0.022(5) -0.014(6)
F6S' 0.050(6) 0.034(6) 0.070(8) 0.002(6) -0.004(5) 0.002(5)
F7S' 0.049(6) 0.045(7) 0.090(8) -0.020(6) -0.015(6) 0.011(5)
F8S' 0.087(8) 0.047(6) 0.062(6) -0.007(5) -0.025(6) 0.007(6)
I1S' 0.028(2) 0.0308(11) 0.033(3) -0.0016(13) 0.0006(15) 0.0048(10)
C1T 0.045(2) 0.0305(17) 0.0379(19) -0.0047(14) 0.0036(15) -0.0049(14)
C2T 0.0285(17) 0.0313(17) 0.0365(17) 0.0004(14) -0.0032(13) 0.0019(13)
F1T 0.094(2) 0.0408(12) 0.0353(12) -0.0004(10) -0.0090(12) 0.0167(13)
F2T 0.0614(16) 0.0536(15) 0.086(2) -0.0312(14) 0.0377(14) -0.0274(13)
F3T 0.0390(12) 0.0343(11) 0.0549(14) -0.0043(10) 0.0100(10) -0.0052(9)
F4T 0.0570(15) 0.0456(12) 0.0429(13) -0.0086(10) -0.0185(11) 0.0219(11)
I1T 0.03648(13) 0.03249(11) 0.03586(12) -0.00613(9) -0.00066(9) 0.00208(9)
C1U 0.041(2) 0.031(2) 0.045(2) -0.0060(17) 0.0064(19) 0.0001(17)
C2U 0.033(2) 0.027(2) 0.040(2) -0.0051(17) 0.0002(16) 0.0005(17)
F1U 0.0348(15) 0.0438(17) 0.077(3) 0.0125(17) 0.0008(15) 0.0016(12)
F2U 0.079(3) 0.0364(15) 0.0532(19) -0.0118(14) 0.0290(19) -0.0056(17)
F3U 0.055(3) 0.0298(16) 0.0444(17) -0.0083(13) 0.0131(15) -0.005(2)
F4U 0.0383(16) 0.039(2) 0.064(3) 0.0121(19) -0.0131(16) -0.0013(13)
I1U 0.03864(13) 0.03147(11) 0.03497(12) -0.00102(9) 0.00571(9) -0.00414(9)
C1U' 0.052(6) 0.035(6) 0.051(6) -0.008(4) 0.013(5) -0.003(5)
C2U' 0.044(6) 0.032(6) 0.045(6) -0.007(5) 0.007(5) -0.004(5)
F1U' 0.052(6) 0.046(6) 0.065(8) -0.004(6) 0.016(5) 0.001(5)
F2U' 0.066(8) 0.042(7) 0.047(6) -0.013(5) 0.019(5) -0.009(6)
F3U' 0.051(9) 0.034(8) 0.048(6) -0.010(5) 0.004(5) -0.002(8)
F4U' 0.047(6) 0.039(7) 0.049(8) -0.002(6) 0.006(5) -0.004(5)

loop_
_atom_type_symbol
_atom_type_description
_atom_type_scat_dispersion_real
_atom_type_scat_dispersion_imag
_atom_type_scat_source
C C 0.0033 0.0016 'International Tables Vol C Tables 4.2.6.8 and 6.1.1.4'
H H 0.0000 0.0000 'International Tables Vol C Tables 4.2.6.8 and 6.1.1.4'
F F 0.0171 0.0103 'International Tables Vol C Tables 4.2.6.8 and 6.1.1.4'
I I -0.4742 1.8119 'International Tables Vol C Tables 4.2.6.8 and 6.1.1.4'
N N 0.0061 0.0033 'International Tables Vol C Tables 4.2.6.8 and 6.1.1.4'
O O 0.0106 0.0060 'International Tables Vol C Tables 4.2.6.8 and 6.1.1.4'
S S 0.1246 0.1234 'International Tables Vol C Tables 4.2.6.8 and 6.1.1.4'

loop_
_geom_angle_atom_site_label_1
_geom_angle_atom_site_label_2
_geom_angle_atom_site_label_3
_geom_angle
_geom_angle_site_symmetry_3
N1A C1A N2A 119.9(3) .
N1A C1A S1A 120.0(3) .
N2A C1A S1A 120.0(3) .
C1A N1A H1A1 120.0 .
C1A N1A H1A2 120.0 .
H1A1 N1A H1A2 120.0 .
C1A N2A H2A1 120.0 .
C1A N2A H2A2 120.0 .
H2A1 N2A H2A2 120.0 .
N2B C1B N1B 119.5(3) .
N2B C1B S1B 119.9(3) .
N1B C1B S1B 120.6(3) .
C1B N1B H1B1 120.0 .
C1B N1B H1B2 120.0 .
H1B1 N1B H1B2 120.0 .
C1B N2B H2B1 120.0 .
C1B N2B H2B2 120.0 .
H2B1 N2B H2B2 120.0 .
O1C C1C C2C 124.7(5) .
O1C C1C C6C 115.5(4) .
C2C C1C C6C 119.8(4) .
C1C C2C C3C 120.6(5) .
C1C C2C H2C 119.7 .
C3C C2C H2C 119.7 .
C4C C3C C2C 120.0(5) .
C4C C3C H3C 120.0 .
C2C C3C H3C 120.0 .
C3C C4C C5C 119.8(5) .
C3C C4C H4C 120.1 .
C5C C4C H4C 120.1 .
C6C C5C C4C 120.6(5) .
C6C C5C H5C 119.7 .
C4C C5C H5C 119.7 .
O6C C6C C5C 124.5(5) .
O6C C6C C1C 116.3(5) .
C5C C6C C1C 119.3(5) .
O1C C7C C8C 108.0(5) .
O1C C7C H7C1 110.1 .
C8C C7C H7C1 110.1 .
O1C C7C H7C2 110.1 .
C8C C7C H7C2 110.1 .
H7C1 C7C H7C2 108.4 .
O2C C8C C7C 110.9(5) .
O2C C8C H8C1 109.5 .
C7C C8C H8C1 109.5 .
O2C C8C H8C2 109.5 .
C7C C8C H8C2 109.5 .
H8C1 C8C H8C2 108.1 .
O2C C9C C10C 112.5(6) .
O2C C9C H9C1 109.1 .
C10C C9C H9C1 109.1 .
O2C C9C H9C2 109.1 .
C10C C9C H9C2 109.1 .
H9C1 C9C H9C2 107.8 .
O3C C10C C9C 112.0(5) .
O3C C10C H10A 109.2 .
C9C C10C H10A 109.2 .
O3C C10C H10B 109.2 .
C9C C10C H10B 109.2 .
H10A C10C H10B 107.9 .
O3C C11C C12C 107.5(6) .
O3C C11C H11A 110.2 .
C12C C11C H11A 110.2 .
O3C C11C H11B 110.2 .
C12C C11C H11B 110.2 .
H11A C11C H11B 108.5 .
O4C C12C C11C 107.8(5) .
O4C C12C H12A 110.1 .
C11C C12C H12A 110.1 .
O4C C12C H12B 110.1 .
C11C C12C H12B 110.1 .
H12A C12C H12B 108.5 .
O4C C13C C14C 115.1(5) .
O4C C13C H13A 108.5 .
C14C C13C H13A 108.5 .
O4C C13C H13B 108.5 .
C14C C13C H13B 108.5 .
H13A C13C H13B 107.5 .
O5C C14C C13C 110.7(5) .
O5C C14C H14A 109.5 .
C13C C14C H14A 109.5 .
O5C C14C H14B 109.5 .
C13C C14C H14B 109.5 .
H14A C14C H14B 108.1 .
O5C C15C C16C 112.3(5) .
O5C C15C H15A 109.1 .
C16C C15C H15A 109.1 .
O5C C15C H15B 109.1 .
C16C C15C H15B 109.1 .
H15A C15C H15B 107.9 .
O6C C16C C15C 109.5(5) .
O6C C16C H16A 109.8 .
C15C C16C H16A 109.8 .
O6C C16C H16B 109.8 .
C15C C16C H16B 109.8 .
H16A C16C H16B 108.2 .
C1C O1C C7C 116.2(5) .
C8C O2C C9C 113.7(5) .
C11C O3C C10C 115.1(6) .
C12C O4C C13C 116.1(5) .
C15C O5C C14C 109.0(5) .
C6C O6C C16C 117.3(5) .
O1E C1E C2E 124.9(9) .
O1E C1E C6E 115.8(9) .
C2E C1E C6E 119.3(8) .
C1E C2E C3E 120.4(9) .
C1E C2E H2E 119.8 .
C3E C2E H2E 119.8 .
C4E C3E C2E 120.2(9) .
C4E C3E H3E 119.9 .
C2E C3E H3E 119.9 .
C3E C4E C5E 119.9(9) .
C3E C4E H4E 120.0 .
C5E C4E H4E 120.0 .
C6E C5E C4E 120.1(9) .
C6E C5E H5E 119.9 .
C4E C5E H5E 119.9 .
O6E C6E C5E 123.5(10) .
O6E C6E C1E 116.5(9) .
C5E C6E C1E 120.0(8) .
O1E C7E C8E 108.2(11) .
O1E C7E H7E1 110.1 .
C8E C7E H7E1 110.1 .
O1E C7E H7E2 110.1 .
C8E C7E H7E2 110.1 .
H7E1 C7E H7E2 108.4 .
O2E C8E C7E 111.3(11) .
O2E C8E H8E1 109.4 .
C7E C8E H8E1 109.4 .
O2E C8E H8E2 109.4 .
C7E C8E H8E2 109.4 .
H8E1 C8E H8E2 108.0 .
O2E C9E C10E 110.9(11) .
O2E C9E H9E1 109.5 .
C10E C9E H9E1 109.5 .
O2E C9E H9E2 109.5 .
C10E C9E H9E2 109.5 .
H9E1 C9E H9E2 108.0 .
O3E C10E C9E 112.2(11) .
O3E C10E H10C 109.2 .
C9E C10E H10C 109.2 .
O3E C10E H10D 109.2 .
C9E C10E H10D 109.2 .
H10C C10E H10D 107.9 .
O3E C11E C12E 108.5(11) .
O3E C11E H11C 110.0 .
C12E C11E H11C 110.0 .
O3E C11E H11D 110.0 .
C12E C11E H11D 110.0 .
H11C C11E H11D 108.4 .
O4E C12E C11E 107.1(11) .
O4E C12E H12C 110.3 .
C11E C12E H12C 110.3 .
O4E C12E H12D 110.3 .
C11E C12E H12D 110.3 .
H12C C12E H12D 108.6 .
O4E C13E C14E 110.3(11) .
O4E C13E H13C 109.6 .
C14E C13E H13C 109.6 .
O4E C13E H13D 109.6 .
C14E C13E H13D 109.6 .
H13C C13E H13D 108.1 .
O5E C14E C13E 109.0(11) .
O5E C14E H14C 109.9 .
C13E C14E H14C 109.9 .
O5E C14E H14D 109.9 .
C13E C14E H14D 109.9 .
H14C C14E H14D 108.3 .
O5E C15E C16E 110.5(12) .
O5E C15E H15C 109.6 .
C16E C15E H15C 109.6 .
O5E C15E H15D 109.6 .
C16E C15E H15D 109.6 .
H15C C15E H15D 108.1 .
O6E C16E C15E 108.5(11) .
O6E C16E H16C 110.0 .
C15E C16E H16C 110.0 .
O6E C16E H16D 110.0 .
C15E C16E H16D 110.0 .
H16C C16E H16D 108.4 .
C1E O1E C7E 117.4(11) .
C8E O2E C9E 112.1(11) .
C11E O3E C10E 115.3(12) .
C12E O4E C13E 116.0(11) .
C15E O5E C14E 110.2(12) .
C6E O6E C16E 115.3(12) .
O1F C1F C2F 126.0(9) .
O1F C1F C6F 114.3(8) .
C2F C1F C6F 119.7(8) .
C1F C2F C3F 120.2(9) .
C1F C2F H2F 119.9 .
C3F C2F H2F 119.9 .
C4F C3F C2F 120.2(9) .
C4F C3F H3F 119.9 .
C2F C3F H3F 119.9 .
C3F C4F C5F 120.0(9) .
C3F C4F H4F 120.0 .
C5F C4F H4F 120.0 .
C6F C5F C4F 120.2(9) .
C6F C5F H5F 119.9 .
C4F C5F H5F 119.9 .
O6F C6F C5F 126.0(9) .
O6F C6F C1F 114.3(8) .
C5F C6F C1F 119.7(8) .
O1F C7F C8F 107.6(10) .
O1F C7F H7F1 110.2 .
C8F C7F H7F1 110.2 .
O1F C7F H7F2 110.2 .
C8F C7F H7F2 110.2 .
H7F1 C7F H7F2 108.5 .
O2F C8F C7F 110.8(11) .
O2F C8F H8F1 109.5 .
C7F C8F H8F1 109.5 .
O2F C8F H8F2 109.5 .
C7F C8F H8F2 109.5 .
H8F1 C8F H8F2 108.1 .
O2F C9F C10F 110.0(10) .
O2F C9F H9F1 109.7 .
C10F C9F H9F1 109.7 .
O2F C9F H9F2 109.7 .
C10F C9F H9F2 109.7 .
H9F1 C9F H9F2 108.2 .
O3F C10F C9F 111.2(10) .
O3F C10F H10E 109.4 .
C9F C10F H10E 109.4 .
O3F C10F H10F 109.4 .
C9F C10F H10F 109.4 .
H10E C10F H10F 108.0 .
O3F C11F C12F 109.1(11) .
O3F C11F H11E 109.9 .
C12F C11F H11E 109.9 .
O3F C11F H11F 109.9 .
C12F C11F H11F 109.9 .
H11E C11F H11F 108.3 .
O4F C12F C11F 109.5(10) .
O4F C12F H12E 109.8 .
C11F C12F H12E 109.8 .
O4F C12F H12F 109.8 .
C11F C12F H12F 109.8 .
H12E C12F H12F 108.2 .
O4F C13F C14F 111.1(10) .
O4F C13F H13E 109.4 .
C14F C13F H13E 109.4 .
O4F C13F H13F 109.4 .
C14F C13F H13F 109.4 .
H13E C13F H13F 108.0 .
O5F C14F C13F 109.8(10) .
O5F C14F H14E 109.7 .
C13F C14F H14E 109.7 .
O5F C14F H14F 109.7 .
C13F C14F H14F 109.7 .
H14E C14F H14F 108.2 .
O5F C15F C16F 113.1(10) .
O5F C15F H15E 109.0 .
C16F C15F H15E 109.0 .
O5F C15F H15F 109.0 .
C16F C15F H15F 109.0 .
H15E C15F H15F 107.8 .
O6F C16F C15F 108.9(10) .
O6F C16F H16E 109.9 .
C15F C16F H16E 109.9 .
O6F C16F H16F 109.9 .
C15F C16F H16F 109.9 .
H16E C16F H16F 108.3 .
C1F O1F C7F 117.8(11) .
C8F O2F C9F 110.7(11) .
C11F O3F C10F 116.1(10) .
C12F O4F C13F 113.2(10) .
C15F O5F C14F 112.7(10) .
C6F O6F C16F 117.7(11) .
C2D C1D O1D 124.2(5) .
C2D C1D C6D 119.6(5) .
O1D C1D C6D 116.1(5) .
C1D C2D C3D 119.6(5) .
C1D C2D H2D 120.2 .
C3D C2D H2D 120.2 .
C4D C3D C2D 120.8(6) .
C4D C3D H3D 119.6 .
C2D C3D H3D 119.6 .
C3D C4D C5D 120.1(6) .
C3D C4D H4D 119.9 .
C5D C4D H4D 119.9 .
C6D C5D C4D 119.2(6) .
C6D C5D H5D 120.4 .
C4D C5D H5D 120.4 .
O6D C6D C5D 125.7(6) .
O6D C6D C1D 113.6(5) .
C5D C6D C1D 120.6(5) .
O1D C7D C8D 108.0(5) .
O1D C7D H7D1 110.1 .
C8D C7D H7D1 110.1 .
O1D C7D H7D2 110.1 .
C8D C7D H7D2 110.1 .
H7D1 C7D H7D2 108.4 .
O2D C8D C7D 110.8(5) .
O2D C8D H8D1 109.5 .
C7D C8D H8D1 109.5 .
O2D C8D H8D2 109.5 .
C7D C8D H8D2 109.5 .
H8D1 C8D H8D2 108.1 .
O2D C9D C10D 110.3(5) .
O2D C9D H9D1 109.6 .
C10D C9D H9D1 109.6 .
O2D C9D H9D2 109.6 .
C10D C9D H9D2 109.6 .
H9D1 C9D H9D2 108.1 .
O3D C10D C9D 113.0(5) .
O3D C10D H10G 109.0 .
C9D C10D H10G 109.0 .
O3D C10D H10H 109.0 .
C9D C10D H10H 109.0 .
H10G C10D H10H 107.8 .
O3D C11D C12D 108.9(7) .
O3D C11D H11G 109.9 .
C12D C11D H11G 109.9 .
O3D C11D H11H 109.9 .
C12D C11D H11H 109.9 .
H11G C11D H11H 108.3 .
O4D C12D C11D 109.4(7) .
O4D C12D H12G 109.8 .
C11D C12D H12G 109.8 .
O4D C12D H12H 109.8 .
C11D C12D H12H 109.8 .
H12G C12D H12H 108.2 .
O4D C13D C14D 109.2(6) .
O4D C13D H13G 109.8 .
C14D C13D H13G 109.8 .
O4D C13D H13H 109.8 .
C14D C13D H13H 109.8 .
H13G C13D H13H 108.3 .
O5D C14D C13D 109.0(6) .
O5D C14D H14G 109.9 .
C13D C14D H14G 109.9 .
O5D C14D H14H 109.9 .
C13D C14D H14H 109.9 .
H14G C14D H14H 108.3 .
O5D C15D C16D 108.3(6) .
O5D C15D H15G 110.0 .
C16D C15D H15G 110.0 .
O5D C15D H15H 110.0 .
C16D C15D H15H 110.0 .
H15G C15D H15H 108.4 .
O6D C16D C15D 110.0(6) .
O6D C16D H16G 109.7 .
C15D C16D H16G 109.7 .
O6D C16D H16H 109.7 .
C15D C16D H16H 109.7 .
H16G C16D H16H 108.2 .
C1D O1D C7D 116.4(5) .
C8D O2D C9D 110.6(5) .
C11D O3D C10D 114.0(5) .
C12D O4D C13D 111.5(7) .
C15D O5D C14D 112.8(6) .
C6D O6D C16D 120.6(7) .
O1G C1G C2G 125.8(7) .
O1G C1G C6G 114.1(7) .
C2G C1G C6G 120.0(6) .
C1G C2G C3G 119.8(7) .
C1G C2G H2G 120.1 .
C3G C2G H2G 120.1 .
C4G C3G C2G 120.3(7) .
C4G C3G H3G 119.9 .
C2G C3G H3G 119.9 .
C3G C4G C5G 120.3(7) .
C3G C4G H4G 119.9 .
C5G C4G H4G 119.9 .
C6G C5G C4G 119.9(8) .
C6G C5G H5G 120.1 .
C4G C5G H5G 120.1 .
O6G C6G C5G 126.5(8) .
O6G C6G C1G 113.8(7) .
C5G C6G C1G 119.7(6) .
O1G C7G C8G 106.7(7) .
O1G C7G H7G1 110.4 .
C8G C7G H7G1 110.4 .
O1G C7G H7G2 110.4 .
C8G C7G H7G2 110.4 .
H7G1 C7G H7G2 108.6 .
O2G C8G C7G 110.9(7) .
O2G C8G H8G1 109.5 .
C7G C8G H8G1 109.5 .
O2G C8G H8G2 109.5 .
C7G C8G H8G2 109.5 .
H8G1 C8G H8G2 108.0 .
O2G C9G C10G 109.3(7) .
O2G C9G H9G1 109.8 .
C10G C9G H9G1 109.8 .
O2G C9G H9G2 109.8 .
C10G C9G H9G2 109.8 .
H9G1 C9G H9G2 108.3 .
O3G C10G C9G 108.3(7) .
O3G C10G H10I 110.0 .
C9G C10G H10I 110.0 .
O3G C10G H10J 110.0 .
C9G C10G H10J 110.0 .
H10I C10G H10J 108.4 .
O3G C11G C12G 109.3(9) .
O3G C11G H11I 109.8 .
C12G C11G H11I 109.8 .
O3G C11G H11J 109.8 .
C12G C11G H11J 109.8 .
H11I C11G H11J 108.3 .
O4G C12G C11G 110.6(10) .
O4G C12G H12I 109.5 .
C11G C12G H12I 109.5 .
O4G C12G H12J 109.5 .
C11G C12G H12J 109.5 .
H12I C12G H12J 108.1 .
O4G C13G C14G 110.6(9) .
O4G C13G H13I 109.5 .
C14G C13G H13I 109.5 .
O4G C13G H13J 109.5 .
C14G C13G H13J 109.5 .
H13I C13G H13J 108.1 .
O5G C14G C13G 108.6(9) .
O5G C14G H14I 110.0 .
C13G C14G H14I 110.0 .
O5G C14G H14J 110.0 .
C13G C14G H14J 110.0 .
H14I C14G H14J 108.4 .
O5G C15G C16G 108.0(8) .
O5G C15G H15I 110.1 .
C16G C15G H15I 110.1 .
O5G C15G H15J 110.1 .
C16G C15G H15J 110.1 .
H15I C15G H15J 108.4 .
O6G C16G C15G 108.5(9) .
O6G C16G H16I 110.0 .
C15G C16G H16I 110.0 .
O6G C16G H16J 110.0 .
C15G C16G H16J 110.0 .
H16I C16G H16J 108.4 .
C1G O1G C7G 116.8(7) .
C8G O2G C9G 110.7(7) .
C11G O3G C10G 114.9(7) .
C12G O4G C13G 114.6(9) .
C15G O5G C14G 111.8(9) .
C6G O6G C16G 118.2(9) .
F1S C1S F2S 107.0(4) .
F1S C1S C2S 109.3(3) .
F2S C1S C2S 108.5(3) .
F1S C1S I1S 110.0(3) .
F2S C1S I1S 108.5(3) .
C2S C1S I1S 113.3(3) .
F3S C2S F4S 108.0(4) .
F3S C2S C1S 108.6(3) .
F4S C2S C1S 107.3(3) .
F3S C2S C3S 107.5(3) .
F4S C2S C3S 108.7(3) .
C1S C2S C3S 116.5(3) .
F5S C3S F6S 107.0(4) .
F5S C3S C4S 110.3(3) .
F6S C3S C4S 104.7(3) .
F5S C3S C2S 108.1(3) .
F6S C3S C2S 109.6(3) .
C4S C3S C2S 116.7(3) .
F7S C4S F8S 105.3(4) .
F7S C4S C3S 109.3(3) .
F8S C4S C3S 107.8(4) .
F7S C4S I2S 111.4(3) .
F8S C4S I2S 110.4(3) .
C3S C4S I2S 112.4(3) .
F1S' C1S' F2S' 106.5(10) .
F1S' C1S' C2S' 109.0(8) .
F2S' C1S' C2S' 107.9(8) .
F1S' C1S' I1S' 108.6(7) .
F2S' C1S' I1S' 110.7(8) .
C2S' C1S' I1S' 114.0(6) .
F4S' C2S' F3S' 107.2(9) .
F4S' C2S' C1S' 106.7(8) .
F3S' C2S' C1S' 107.1(8) .
F4S' C2S' C3S' 110.9(9) .
F3S' C2S' C3S' 108.2(8) .
C1S' C2S' C3S' 116.4(7) .
F6S' C3S' F5S' 105.4(10) .
F6S' C3S' C4S' 114.8(8) .
F5S' C3S' C4S' 97.9(8) .
F6S' C3S' C2S' 109.3(9) .
F5S' C3S' C2S' 105.6(9) .
C4S' C3S' C2S' 121.5(8) .
F8S' C4S' F7S' 106.3(10) .
F8S' C4S' C3S' 113.5(9) .
F7S' C4S' C3S' 102.2(8) .
F8S' C4S' I2S 109.8(7) .
F7S' C4S' I2S 106.7(7) .
C3S' C4S' I2S 117.3(6) .
F1T C1T F2T 106.7(3) .
F1T C1T C2T 109.4(3) .
F2T C1T C2T 108.7(3) .
F1T C1T I1T 110.1(2) .
F2T C1T I1T 109.6(2) .
C2T C1T I1T 112.2(2) .
F4T C2T F3T 107.9(3) .
F4T C2T C1T 107.8(3) .
F3T C2T C1T 107.9(3) .
F4T C2T C2T 107.9(3) 5_755
F3T C2T C2T 108.0(3) 5_755
C1T C2T C2T 117.1(3) 5_755
F2U C1U F1U 106.5(4) .
F2U C1U C2U 108.6(3) .
F1U C1U C2U 108.6(3) .
F2U C1U I1U 110.2(3) .
F1U C1U I1U 110.1(3) .
C2U C1U I1U 112.6(3) .
F4U C2U F3U 107.8(4) .
F4U C2U C1U 108.6(4) .
F3U C2U C1U 107.8(3) .
F4U C2U C2U 107.4(5) 5_765
F3U C2U C2U 107.6(5) 5_765
C1U C2U C2U 117.3(4) 5_765
F1U' C1U' F2U' 106.8(10) .
F1U' C1U' C2U' 108.3(9) .
F2U' C1U' C2U' 109.2(9) .
F1U' C1U' I1U 109.0(8) .
F2U' C1U' I1U 109.4(8) .
C2U' C1U' I1U 113.9(7) .
F4U' C2U' F3U' 107.4(11) .
F4U' C2U' C1U' 108.2(10) .
F3U' C2U' C1U' 107.2(10) .
F4U' C2U' C2U' 111.8(19) 5_765
F3U' C2U' C2U' 108(2) 5_765
C1U' C2U' C2U' 113.9(14) 5_765

loop_
_geom_bond_atom_site_label_1
_geom_bond_atom_site_label_2
_geom_bond_distance
_geom_bond_site_symmetry_2
C1A N1A 1.314(5) .
C1A N2A 1.316(5) .
C1A S1A 1.723(4) .
N1A H1A1 0.8800 .
N1A H1A2 0.8800 .
N2A H2A1 0.8800 .
N2A H2A2 0.8800 .
C1B N2B 1.323(5) .
C1B N1B 1.327(4) .
C1B S1B 1.720(4) .
N1B H1B1 0.8800 .
N1B H1B2 0.8800 .
N2B H2B1 0.8800 .
N2B H2B2 0.8800 .
C1C O1C 1.376(5) .
C1C C2C 1.379(5) .
C1C C6C 1.404(6) .
C2C C3C 1.395(6) .
C2C H2C 0.9500 .
C3C C4C 1.372(7) .
C3C H3C 0.9500 .
C4C C5C 1.399(6) .
C4C H4C 0.9500 .
C5C C6C 1.383(5) .
C5C H5C 0.9500 .
C6C O6C 1.378(5) .
C7C O1C 1.439(5) .
C7C C8C 1.505(6) .
C7C H7C1 0.9900 .
C7C H7C2 0.9900 .
C8C O2C 1.417(6) .
C8C H8C1 0.9900 .
C8C H8C2 0.9900 .
C9C O2C 1.431(6) .
C9C C10C 1.495(6) .
C9C H9C1 0.9900 .
C9C H9C2 0.9900 .
C10C O3C 1.427(5) .
C10C H10A 0.9900 .
C10C H10B 0.9900 .
C11C O3C 1.418(6) .
C11C C12C 1.499(8) .
C11C H11A 0.9900 .
C11C H11B 0.9900 .
C12C O4C 1.415(6) .
C12C H12A 0.9900 .
C12C H12B 0.9900 .
C13C O4C 1.421(6) .
C13C C14C 1.501(6) .
C13C H13A 0.9900 .
C13C H13B 0.9900 .
C14C O5C 1.432(6) .
C14C H14A 0.9900 .
C14C H14B 0.9900 .
C15C O5C 1.425(6) .
C15C C16C 1.499(6) .
C15C H15A 0.9900 .
C15C H15B 0.9900 .
C16C O6C 1.444(5) .
C16C H16A 0.9900 .
C16C H16B 0.9900 .
C1E O1E 1.376(7) .
C1E C2E 1.381(7) .
C1E C6E 1.400(8) .
C2E C3E 1.395(8) .
C2E H2E 0.9500 .
C3E C4E 1.369(9) .
C3E H3E 0.9500 .
C4E C5E 1.395(8) .
C4E H4E 0.9500 .
C5E C6E 1.382(7) .
C5E H5E 0.9500 .
C6E O6E 1.379(7) .
C7E O1E 1.436(8) .
C7E C8E 1.501(8) .
C7E H7E1 0.9900 .
C7E H7E2 0.9900 .
C8E O2E 1.418(8) .
C8E H8E1 0.9900 .
C8E H8E2 0.9900 .
C9E O2E 1.428(8) .
C9E C10E 1.496(8) .
C9E H9E1 0.9900 .
C9E H9E2 0.9900 .
C10E O3E 1.423(8) .
C10E H10C 0.9900 .
C10E H10D 0.9900 .
C11E O3E 1.415(8) .
C11E C12E 1.500(10) .
C11E H11C 0.9900 .
C11E H11D 0.9900 .
C12E O4E 1.414(8) .
C12E H12C 0.9900 .
C12E H12D 0.9900 .
C13E O4E 1.420(8) .
C13E C14E 1.503(8) .
C13E H13C 0.9900 .
C13E H13D 0.9900 .
C14E O5E 1.430(8) .
C14E H14C 0.9900 .
C14E H14D 0.9900 .
C15E O5E 1.423(8) .
C15E C16E 1.500(8) .
C15E H15C 0.9900 .
C15E H15D 0.9900 .
C16E O6E 1.441(8) .
C16E H16C 0.9900 .
C16E H16D 0.9900 .
C1F O1F 1.374(7) .
C1F C2F 1.376(7) .
C1F C6F 1.405(8) .
C2F C3F 1.395(8) .
C2F H2F 0.9500 .
C3F C4F 1.369(9) .
C3F H3F 0.9500 .
C4F C5F 1.398(8) .
C4F H4F 0.9500 .
C5F C6F 1.378(7) .
C5F H5F 0.9500 .
C6F O6F 1.376(7) .
C7F O1F 1.434(8) .
C7F C8F 1.501(8) .
C7F H7F1 0.9900 .
C7F H7F2 0.9900 .
C8F O2F 1.421(8) .
C8F H8F1 0.9900 .
C8F H8F2 0.9900 .
C9F O2F 1.431(8) .
C9F C10F 1.499(8) .
C9F H9F1 0.9900 .
C9F H9F2 0.9900 .
C10F O3F 1.419(8) .
C10F H10E 0.9900 .
C10F H10F 0.9900 .
C11F O3F 1.410(8) .
C11F C12F 1.492(10) .
C11F H11E 0.9900 .
C11F H11F 0.9900 .
C12F O4F 1.419(8) .
C12F H12E 0.9900 .
C12F H12F 0.9900 .
C13F O4F 1.426(8) .
C13F C14F 1.495(8) .
C13F H13E 0.9900 .
C13F H13F 0.9900 .
C14F O5F 1.427(8) .
C14F H14E 0.9900 .
C14F H14F 0.9900 .
C15F O5F 1.416(8) .
C15F C16F 1.498(8) .
C15F H15E 0.9900 .
C15F H15F 0.9900 .
C16F O6F 1.434(8) .
C16F H16E 0.9900 .
C16F H16F 0.9900 .
C1D C2D 1.377(6) .
C1D O1D 1.377(5) .
C1D C6D 1.401(6) .
C2D C3D 1.399(6) .
C2D H2D 0.9500 .
C3D C4D 1.365(7) .
C3D H3D 0.9500 .
C4D C5D 1.401(6) .
C4D H4D 0.9500 .
C5D C6D 1.380(6) .
C5D H5D 0.9500 .
C6D O6D 1.374(5) .
C7D O1D 1.433(6) .
C7D C8D 1.500(6) .
C7D H7D1 0.9900 .
C7D H7D2 0.9900 .
C8D O2D 1.421(6) .
C8D H8D1 0.9900 .
C8D H8D2 0.9900 .
C9D O2D 1.432(6) .
C9D C10D 1.494(7) .
C9D H9D1 0.9900 .
C9D H9D2 0.9900 .
C10D O3D 1.413(6) .
C10D H10G 0.9900 .
C10D H10H 0.9900 .
C11D O3D 1.412(6) .
C11D C12D 1.484(8) .
C11D H11G 0.9900 .
C11D H11H 0.9900 .
C12D O4D 1.419(6) .
C12D H12G 0.9900 .
C12D H12H 0.9900 .
C13D O4D 1.427(6) .
C13D C14D 1.490(7) .
C13D H13G 0.9900 .
C13D H13H 0.9900 .
C14D O5D 1.427(6) .
C14D H14G 0.9900 .
C14D H14H 0.9900 .
C15D O5D 1.424(6) .
C15D C16D 1.508(7) .
C15D H15G 0.9900 .
C15D H15H 0.9900 .
C16D O6D 1.431(6) .
C16D H16G 0.9900 .
C16D H16H 0.9900 .
C1G O1G 1.374(6) .
C1G C2G 1.376(7) .
C1G C6G 1.403(7) .
C2G C3G 1.394(7) .
C2G H2G 0.9500 .
C3G C4G 1.368(8) .
C3G H3G 0.9500 .
C4G C5G 1.395(7) .
C4G H4G 0.9500 .
C5G C6G 1.377(7) .
C5G H5G 0.9500 .
C6G O6G 1.375(6) .
C7G O1G 1.431(7) .
C7G C8G 1.502(7) .
C7G H7G1 0.9900 .
C7G H7G2 0.9900 .
C8G O2G 1.422(7) .
C8G H8G1 0.9900 .
C8G H8G2 0.9900 .
C9G O2G 1.426(7) .
C9G C10G 1.503(7) .
C9G H9G1 0.9900 .
C9G H9G2 0.9900 .
C10G O3G 1.423(7) .
C10G H10I 0.9900 .
C10G H10J 0.9900 .
C11G O3G 1.410(7) .
C11G C12G 1.494(10) .
C11G H11I 0.9900 .
C11G H11J 0.9900 .
C12G O4G 1.415(7) .
C12G H12I 0.9900 .
C12G H12J 0.9900 .
C13G O4G 1.428(7) .
C13G C14G 1.497(7) .
C13G H13I 0.9900 .
C13G H13J 0.9900 .
C14G O5G 1.424(7) .
C14G H14I 0.9900 .
C14G H14J 0.9900 .
C15G O5G 1.423(7) .
C15G C16G 1.505(7) .
C15G H15I 0.9900 .
C15G H15J 0.9900 .
C16G O6G 1.431(7) .
C16G H16I 0.9900 .
C16G H16J 0.9900 .
C1S F1S 1.348(4) .
C1S F2S 1.352(4) .
C1S C2S 1.519(5) .
C1S I1S 2.161(4) .
C2S F3S 1.343(4) .
C2S F4S 1.344(4) .
C2S C3S 1.542(5) .
C3S F5S 1.337(4) .
C3S F6S 1.344(4) .
C3S C4S 1.528(5) .
C4S F7S 1.336(4) .
C4S F8S 1.345(5) .
C4S I2S 2.162(4) .
I2S C4S' 2.159(7) .
C1S' F1S' 1.341(7) .
C1S' F2S' 1.345(7) .
C1S' C2S' 1.532(7) .
C1S' I1S' 2.162(7) .
C2S' F4S' 1.342(7) .
C2S' F3S' 1.343(7) .
C2S' C3S' 1.540(9) .
C3S' F6S' 1.330(7) .
C3S' F5S' 1.362(7) .
C3S' C4S' 1.521(7) .
C4S' F8S' 1.325(7) .
C4S' F7S' 1.360(7) .
C1T F1T 1.344(4) .
C1T F2T 1.345(4) .
C1T C2T 1.534(4) .
C1T I1T 2.165(3) .
C2T F4T 1.344(3) .
C2T F3T 1.346(4) .
C2T C2T 1.555(6) 5_755
C1U F2U 1.348(4) .
C1U F1U 1.349(5) .
C1U C2U 1.537(5) .
C1U I1U 2.173(4) .
C2U F4U 1.345(4) .
C2U F3U 1.352(4) .
C2U C2U 1.555(9) 5_765
I1U C1U' 2.163(8) .
C1U' F1U' 1.345(7) .
C1U' F2U' 1.345(7) .
C1U' C2U' 1.528(8) .
C2U' F4U' 1.343(7) .
C2U' F3U' 1.347(7) .
C2U' C2U' 1.59(3) 5_765

loop_
_geom_torsion_atom_site_label_1
_geom_torsion_atom_site_label_2
_geom_torsion_atom_site_label_3
_geom_torsion_atom_site_label_4
_geom_torsion
_geom_torsion_site_symmetry_4
O1C C1C C2C C3C -177.1(4) .
C6C C1C C2C C3C 0.1(4) .
C1C C2C C3C C4C 1.0(4) .
C2C C3C C4C C5C -1.4(8) .
C3C C4C C5C C6C 0.7(10) .
C4C C5C C6C O6C -178.5(7) .
C4C C5C C6C C1C 0.4(10) .
O1C C1C C6C O6C -4.3(7) .
C2C C1C C6C O6C 178.2(4) .
O1C C1C C6C C5C 176.7(6) .
C2C C1C C6C C5C -0.8(7) .
O1C C7C C8C O2C 68.2(11) .
O2C C9C C10C O3C 55.6(9) .
O3C C11C C12C O4C -62.8(9) .
O4C C13C C14C O5C -60.7(10) .
O5C C15C C16C O6C 66.1(15) .
C2C C1C O1C C7C -9.7(11) .
C6C C1C O1C C7C 173.0(10) .
C8C C7C O1C C1C 170.4(7) .
C7C C8C O2C C9C 177.6(8) .
C10C C9C O2C C8C 67.7(10) .
C12C C11C O3C C10C -172.2(8) .
C9C C10C O3C C11C 97.7(11) .
C11C C12C O4C C13C -174.9(6) .
C14C C13C O4C C12C -58.4(9) .
C16C C15C O5C C14C 177.8(8) .
C13C C14C O5C C15C 175.0(11) .
C5C C6C O6C C16C -8.5(17) .
C1C C6C O6C C16C 172.6(15) .
C15C C16C O6C C6C 170.8(9) .
O1E C1E C2E C3E -179.0(6) .
C6E C1E C2E C3E 0.0(6) .
C1E C2E C3E C4E 0.4(6) .
C2E C3E C4E C5E -0.5(13) .
C3E C4E C5E C6E 0.2(17) .
C4E C5E C6E O6E -179.6(12) .
C4E C5E C6E C1E 0.2(17) .
O1E C1E C6E O6E -1.4(13) .
C2E C1E C6E O6E 179.5(8) .
O1E C1E C6E C5E 178.8(10) .
C2E C1E C6E C5E -0.3(13) .
O1E C7E C8E O2E 59(4) .
O2E C9E C10E O3E 54(3) .
O3E C11E C12E O4E 69(3) .
O4E C13E C14E O5E -58(4) .
O5E C15E C16E O6E 75(5) .
C2E C1E O1E C7E -10(3) .
C6E C1E O1E C7E 171(3) .
C8E C7E O1E C1E 172(2) .
C7E C8E O2E C9E 174(2) .
C10E C9E O2E C8E 77(4) .
C12E C11E O3E C10E 148(2) .
C9E C10E O3E C11E 81(4) .
C11E C12E O4E C13E -162(2) .
C14E C13E O4E C12E -175(2) .
C16E C15E O5E C14E 167(3) .
C13E C14E O5E C15E 136(4) .
C5E C6E O6E C16E -9(5) .
C1E C6E O6E C16E 171(5) .
C15E C16E O6E C6E 173(2) .
O1F C1F C2F C3F -179.2(6) .
C6F C1F C2F C3F -0.1(6) .
C1F C2F C3F C4F 0.3(6) .
C2F C3F C4F C5F -0.5(13) .
C3F C4F C5F C6F 0.4(18) .
C4F C5F C6F O6F -179.4(12) .
C4F C5F C6F C1F -0.2(17) .
O1F C1F C6F O6F -1.5(13) .
C2F C1F C6F O6F 179.3(7) .
O1F C1F C6F C5F 179.2(10) .
C2F C1F C6F C5F 0.0(13) .
O1F C7F C8F O2F 65(3) .
O2F C9F C10F O3F -80(3) .
O3F C11F C12F O4F 64(3) .
O4F C13F C14F O5F -67(2) .
O5F C15F C16F O6F -65.0(17) .
C2F C1F O1F C7F -17(2) .
C6F C1F O1F C7F 164(2) .
C8F C7F O1F C1F 154.3(17) .
C7F C8F O2F C9F -172(2) .
C10F C9F O2F C8F 160(2) .
C12F C11F O3F C10F 178.2(17) .
C9F C10F O3F C11F 179.4(17) .
C11F C12F O4F C13F 172.3(18) .
C14F C13F O4F C12F -176.0(19) .
C16F C15F O5F C14F -84.3(18) .
C13F C14F O5F C15F 166.1(13) .
C5F C6F O6F C16F 4(2) .
C1F C6F O6F C16F -174.9(15) .
C15F C16F O6F C6F -92.1(15) .
O1D C1D C2D C3D -178.8(4) .
C6D C1D C2D C3D -0.3(4) .
C1D C2D C3D C4D 0.6(5) .
C2D C3D C4D C5D 0.2(9) .
C3D C4D C5D C6D -1.2(11) .
C4D C5D C6D O6D -176.0(7) .
C4D C5D C6D C1D 1.4(11) .
C2D C1D C6D O6D 177.0(5) .
O1D C1D C6D O6D -4.4(8) .
C2D C1D C6D C5D -0.7(8) .
O1D C1D C6D C5D 177.9(6) .
O1D C7D C8D O2D -69.1(10) .
O2D C9D C10D O3D 63.2(10) .
O3D C11D C12D O4D 69.7(13) .
O4D C13D C14D O5D 59.2(14) .
O5D C15D C16D O6D -68.5(12) .
C2D C1D O1D C7D -1.3(10) .
C6D C1D O1D C7D -179.8(9) .
C8D C7D O1D C1D 178.5(6) .
C7D C8D O2D C9D 173.5(7) .
C10D C9D O2D C8D 172.2(7) .
C12D C11D O3D C10D 175.2(7) .
C9D C10D O3D C11D 75.8(8) .
C11D C12D O4D C13D 157.1(13) .
C14D C13D O4D C12D 174.7(12) .
C16D C15D O5D C14D 172.6(11) .
C13D C14D O5D C15D -176.4(10) .
C5D C6D O6D C16D 0.4(13) .
C1D C6D O6D C16D -177.2(9) .
C15D C16D O6D C6D -99.9(10) .
O1G C1G C2G C3G -179.0(6) .
C6G C1G C2G C3G -0.5(5) .
C1G C2G C3G C4G 0.4(5) .
C2G C3G C4G C5G 0.3(11) .
C3G C4G C5G C6G -1.0(15) .
C4G C5G C6G O6G -176.3(10) .
C4G C5G C6G C1G 0.9(14) .
O1G C1G C6G O6G -4.0(11) .
C2G C1G C6G O6G 177.3(6) .
O1G C1G C6G C5G 178.5(9) .
C2G C1G C6G C5G -0.1(11) .
O1G C7G C8G O2G -65.5(15) .
O2G C9G C10G O3G 66.0(13) .
O3G C11G C12G O4G -61(2) .
O4G C13G C14G O5G 67(2) .
O5G C15G C16G O6G -71.0(18) .
C2G C1G O1G C7G -7.5(14) .
C6G C1G O1G C7G 173.9(14) .
C8G C7G O1G C1G -177.0(9) .
C7G C8G O2G C9G 179.5(10) .
C10G C9G O2G C8G -175.5(10) .
C12G C11G O3G C10G -178.8(11) .
C9G C10G O3G C11G -176.0(9) .
C11G C12G O4G C13G -169(2) .
C14G C13G O4G C12G -169.6(19) .
C16G C15G O5G C14G 166.0(16) .
C13G C14G O5G C15G -180.0(16) .
C5G C6G O6G C16G 0.0(18) .
C1G C6G O6G C16G -177.3(12) .
C15G C16G O6G C6G -91.9(14) .
F1S C1S C2S F3S -72.4(4) .
F2S C1S C2S F3S 171.3(4) .
I1S C1S C2S F3S 50.7(4) .
F1S C1S C2S F4S 171.2(4) .
F2S C1S C2S F4S 54.8(4) .
I1S C1S C2S F4S -65.7(4) .
F1S C1S C2S C3S 49.1(5) .
F2S C1S C2S C3S -67.2(4) .
I1S C1S C2S C3S 172.2(3) .
F3S C2S C3S F5S 48.4(5) .
F4S C2S C3S F5S 165.0(4) .
C1S C2S C3S F5S -73.7(4) .
F3S C2S C3S F6S 164.6(4) .
F4S C2S C3S F6S -78.8(4) .
C1S C2S C3S F6S 42.5(5) .
F3S C2S C3S C4S -76.6(4) .
F4S C2S C3S C4S 40.0(5) .
C1S C2S C3S C4S 161.3(4) .
F5S C3S C4S F7S -80.9(5) .
F6S C3S C4S F7S 164.3(4) .
C2S C3S C4S F7S 43.0(5) .
F5S C3S C4S F8S 165.2(4) .
F6S C3S C4S F8S 50.4(4) .
C2S C3S C4S F8S -71.0(4) .
F5S C3S C4S I2S 43.4(4) .
F6S C3S C4S I2S -71.4(4) .
C2S C3S C4S I2S 167.2(3) .
F1S' C1S' C2S' F4S' 171.0(11) .
F2S' C1S' C2S' F4S' 55.8(12) .
I1S' C1S' C2S' F4S' -67.6(10) .
F1S' C1S' C2S' F3S' -74.5(12) .
F2S' C1S' C2S' F3S' 170.3(12) .
I1S' C1S' C2S' F3S' 46.9(10) .
F1S' C1S' C2S' C3S' 46.6(12) .
F2S' C1S' C2S' C3S' -68.6(12) .
I1S' C1S' C2S' C3S' 168.0(8) .
F4S' C2S' C3S' F6S' -65.1(14) .
F3S' C2S' C3S' F6S' 177.6(12) .
C1S' C2S' C3S' F6S' 57.1(12) .
F4S' C2S' C3S' F5S' -178.1(11) .
F3S' C2S' C3S' F5S' 64.6(13) .
C1S' C2S' C3S' F5S' -55.9(12) .
F4S' C2S' C3S' C4S' 72.1(13) .
F3S' C2S' C3S' C4S' -45.2(13) .
C1S' C2S' C3S' C4S' -165.7(10) .
F6S' C3S' C4S' F8S' 95.3(14) .
F5S' C3S' C4S' F8S' -153.6(12) .
C2S' C3S' C4S' F8S' -39.8(13) .
F6S' C3S' C4S' F7S' -150.7(12) .
F5S' C3S' C4S' F7S' -39.6(11) .
C2S' C3S' C4S' F7S' 74.2(12) .
F6S' C3S' C4S' I2S -34.4(12) .
F5S' C3S' C4S' I2S 76.7(10) .
C2S' C3S' C4S' I2S -169.5(9) .
F1T C1T C2T F4T 178.1(3) .
F2T C1T C2T F4T 61.9(4) .
I1T C1T C2T F4T -59.4(3) .
F1T C1T C2T F3T -65.6(3) .
F2T C1T C2T F3T 178.3(3) .
I1T C1T C2T F3T 56.9(3) .
F1T C1T C2T C2T 56.3(4) 5_755
F2T C1T C2T C2T -59.8(4) 5_755
I1T C1T C2T C2T 178.8(3) 5_755
F2U C1U C2U F4U 63.2(4) .
F1U C1U C2U F4U 178.6(4) .
I1U C1U C2U F4U -59.2(4) .
F2U C1U C2U F3U 179.7(4) .
F1U C1U C2U F3U -64.9(4) .
I1U C1U C2U F3U 57.3(4) .
F2U C1U C2U C2U -58.7(6) 5_765
F1U C1U C2U C2U 56.7(6) 5_765
I1U C1U C2U C2U 178.9(4) 5_765
F1U' C1U' C2U' F4U' 176.4(14) .
F2U' C1U' C2U' F4U' 60.5(15) .
I1U C1U' C2U' F4U' -62.2(14) .
F1U' C1U' C2U' F3U' -68.0(16) .
F2U' C1U' C2U' F3U' 176.0(16) .
I1U C1U' C2U' F3U' 53.4(16) .
F1U' C1U' C2U' C2U' 51.5(19) 5_765
F2U' C1U' C2U' C2U' -64.5(19) 5_765
I1U C1U' C2U' C2U' 172.8(17) 5_765
